data_4074485
loop_
_publ_author_name
'Zhang, Dao'
'Kawaguchi, Hiroyuki'

_publ_section_title
;
 Deprotonation Attempts on Imidazolium Salt Tethered by Substituted Phenol
 and Construction of Its Magnesium Complex by Transmetalation
;
_journal_coden_ASTM ORGND7
_journal_issue 22
_journal_name_full Organometallics
_journal_page_first 5506
_journal_page_last 5509
_journal_paper_doi 10.1021/om060691t
_journal_volume 25
_journal_year 2006
_chemical_formula_moiety 'C56 H78 N4 Mg2 O2 '
_chemical_formula_sum 'C56 H78 Mg2 N4 O2'
_chemical_formula_weight 887.87
_space_group_IT_number 14
_symmetry_cell_setting monoclinic
_symmetry_Int_Tables_number 14
_symmetry_space_group_name_Hall '-P 2yab'
_symmetry_space_group_name_H-M 'P 1 21/a 1'
_cell_angle_alpha 90
_cell_angle_beta 89.957(5)
_cell_angle_gamma 90
_cell_formula_units_Z 4
_cell_length_a 12.325(4)
_cell_length_b 25.461(9)
_cell_length_c 17.227(6)
_cell_measurement_reflns_used 6499
_cell_measurement_temperature 123.1
_cell_measurement_theta_max 27.5
_cell_measurement_theta_min 3.1
_cell_volume 5406(3)
_computing_cell_refinement CrystalClear
_computing_data_collection CrystalClear
_computing_data_reduction CrystalStructure
_computing_publication_material 'CrystalStructure Ver. 3.5.1'
_computing_structure_refinement CRYSTALS
_computing_structure_solution SIR97
_diffrn_detector_area_resol_mean 7.31
_diffrn_measured_fraction_theta_full 0.9930
_diffrn_measured_fraction_theta_max 0.9930
_diffrn_measurement_device_type 'Rigaku Mercury'
_diffrn_measurement_method \w
_diffrn_radiation_type 'Mo K\a'
_diffrn_radiation_wavelength 0.7107
_diffrn_reflns_av_R_equivalents 0.102
_diffrn_reflns_limit_h_max 16
_diffrn_reflns_limit_h_min -15
_diffrn_reflns_limit_k_max 32
_diffrn_reflns_limit_k_min -27
_diffrn_reflns_limit_l_max 22
_diffrn_reflns_limit_l_min -22
_diffrn_reflns_number 86820
_diffrn_reflns_theta_full 27.48
_diffrn_reflns_theta_max 27.48
_exptl_absorpt_coefficient_mu 0.086
_exptl_absorpt_correction_T_max 0.996
_exptl_absorpt_correction_T_min 0.909
_exptl_absorpt_correction_type multi-scan
_exptl_absorpt_process_details 'Jacobson, R. (1998) Private communication'
_exptl_crystal_colour colorless
_exptl_crystal_density_diffrn 1.091
_exptl_crystal_density_method 'not measured'
_exptl_crystal_description prism
_exptl_crystal_F_000 1928.00
_exptl_crystal_size_max 0.15
_exptl_crystal_size_mid 0.05
_exptl_crystal_size_min 0.05
_refine_diff_density_max 0.45
_refine_diff_density_min -0.45
_refine_ls_extinction_method none
_refine_ls_goodness_of_fit_ref 0.978
_refine_ls_hydrogen_treatment refall
_refine_ls_number_parameters 653
_refine_ls_number_reflns 5535
_refine_ls_R_factor_gt 0.0670
_refine_ls_shift/su_max 0.0000
_refine_ls_structure_factor_coef Fsqd
_refine_ls_weighting_details 'w = 1/[0.0010Fo^2^ + 3.0000\s(Fo^2^) + 0.5000]/(4Fo^2^)'
_refine_ls_weighting_scheme calc
_refine_ls_wR_factor_ref 0.1290
_reflns_number_gt 5535
_reflns_number_total 12590
_reflns_threshold_expression F^2^>2.0\s(F^2^)
_cod_data_source_file om060691tsi20060731_100511.cif
_cod_data_source_block '_Mg[PC](mono)'
_cod_original_cell_volume 5406.1(31)
_cod_original_formula_sum 'C56 H78 N4 Mg2 O2 '
_cod_database_code 4074485

loop_
_symmetry_equiv_pos_as_xyz
x,y,z
-x,-y,-z
-x+1/2,y+1/2,-z
x+1/2,-y+1/2,z

loop_
_atom_site_label
_atom_site_type_symbol
_atom_site_fract_x
_atom_site_fract_y
_atom_site_fract_z
_atom_site_U_iso_or_equiv
_atom_site_adp_type
_atom_site_occupancy
_atom_site_symmetry_multiplicity
_atom_site_calc_flag
Mg(1) Mg 0.05130(11) 0.05412(5) 0.00257(8) 0.0193(4) Uani 1.00 1 d
Mg(2) Mg -0.05125(11) 0.05416(5) 0.50259(8) 0.0194(4) Uani 1.00 1 d
O(1) O -0.0990(2) 0.02041(10) 0.0050(2) 0.0177(8) Uani 1.00 1 d
O(2) O 0.0992(2) 0.02054(10) 0.5051(2) 0.0187(8) Uani 1.00 1 d
N(1) N -0.0290(3) 0.08581(12) 0.1723(2) 0.0195(10) Uani 1.00 1 d
N(2) N 0.1096(3) 0.13241(12) 0.1462(2) 0.0206(10) Uani 1.00 1 d
N(3) N 0.0289(3) 0.08567(12) 0.6722(2) 0.0198(10) Uani 1.00 1 d
N(4) N -0.1094(3) 0.13249(13) 0.6467(2) 0.0216(10) Uani 1.00 1 d
C(1) C -0.1879(3) 0.0496(2) 0.0247(2) 0.0182(11) Uani 1.00 1 d
C(2) C -0.2683(3) 0.0646(2) -0.0287(2) 0.0197(12) Uani 1.00 1 d
C(3) C -0.3490(3) 0.0991(2) -0.0030(2) 0.0211(12) Uani 1.00 1 d
C(4) C -0.3569(3) 0.1181(2) 0.0729(2) 0.0213(12) Uani 1.00 1 d
C(5) C -0.2810(3) 0.0996(2) 0.1249(2) 0.0205(12) Uani 1.00 1 d
C(6) C -0.1986(3) 0.0657(1) 0.1036(2) 0.0166(11) Uani 1.00 1 d
C(7) C -0.1183(3) 0.0483(2) 0.1634(2) 0.0228(12) Uani 1.00 1 d
C(8) C 0.0530(3) 0.0910(2) 0.1196(2) 0.0201(12) Uani 1.00 1 d
C(9) C -0.0238(4) 0.1239(2) 0.2294(2) 0.0284(13) Uani 1.00 1 d
C(10) C 0.0641(4) 0.1530(2) 0.2127(3) 0.0282(13) Uani 1.00 1 d
C(11) C 0.2091(4) 0.1525(2) 0.1116(3) 0.032(1) Uani 1.00 1 d
C(12) C -0.2724(4) 0.0431(2) -0.1123(2) 0.0252(13) Uani 1.00 1 d
C(13) C -0.2998(4) -0.0154(2) -0.1077(3) 0.033(1) Uani 1.00 1 d
C(14) C -0.3615(4) 0.0693(2) -0.1603(3) 0.048(2) Uani 1.00 1 d
C(15) C -0.1641(4) 0.0517(2) -0.1552(3) 0.036(2) Uani 1.00 1 d
C(16) C -0.4416(4) 0.1592(2) 0.0962(3) 0.0289(13) Uani 1.00 1 d
C(17) C -0.5289(4) 0.1678(2) 0.0349(3) 0.036(2) Uani 1.00 1 d
C(18) C -0.4969(4) 0.1430(2) 0.1722(3) 0.042(2) Uani 1.00 1 d
C(19) C -0.3817(4) 0.2114(2) 0.1088(4) 0.061(2) Uani 1.00 1 d
C(20) C 0.1107(4) 0.1171(2) -0.0718(2) 0.0225(12) Uani 1.00 1 d
C(21) C 0.2115(4) 0.1182(2) -0.1088(2) 0.0254(13) Uani 1.00 1 d
C(22) C 0.2512(4) 0.1643(2) -0.1438(3) 0.031(1) Uani 1.00 1 d
C(23) C 0.1907(4) 0.2103(2) -0.1453(3) 0.033(2) Uani 1.00 1 d
C(24) C 0.0917(4) 0.2095(2) -0.1097(3) 0.033(1) Uani 1.00 1 d
C(25) C 0.0518(4) 0.1646(2) -0.0723(2) 0.0246(13) Uani 1.00 1 d
C(26) C 0.2842(4) 0.0704(2) -0.1119(3) 0.035(2) Uani 1.00 1 d
C(27) C 0.2339(5) 0.2591(2) -0.1840(3) 0.059(2) Uani 1.00 1 d
C(28) C -0.0561(4) 0.1690(2) -0.0297(3) 0.036(2) Uani 1.00 1 d
C(29) C 0.1883(3) 0.0495(2) 0.5247(2) 0.0182(11) Uani 1.00 1 d
C(30) C 0.2681(3) 0.0647(2) 0.4713(2) 0.0197(12) Uani 1.00 1 d
C(31) C 0.3496(3) 0.0990(2) 0.4969(2) 0.0225(12) Uani 1.00 1 d
C(32) C 0.3570(3) 0.1181(2) 0.5725(3) 0.0215(12) Uani 1.00 1 d
C(33) C 0.2806(3) 0.0997(2) 0.6249(2) 0.0212(12) Uani 1.00 1 d
C(34) C 0.1990(3) 0.0658(2) 0.6035(2) 0.0175(11) Uani 1.00 1 d
C(35) C 0.1182(3) 0.0485(2) 0.6635(2) 0.0225(12) Uani 1.00 1 d
C(36) C -0.0528(3) 0.0909(2) 0.6197(2) 0.0202(12) Uani 1.00 1 d
C(37) C 0.0238(4) 0.1240(2) 0.7294(2) 0.0282(13) Uani 1.00 1 d
C(38) C -0.0644(4) 0.1530(2) 0.7128(3) 0.0276(13) Uani 1.00 1 d
C(39) C -0.2090(4) 0.1526(2) 0.6116(3) 0.033(1) Uani 1.00 1 d
C(40) C 0.2721(4) 0.0432(2) 0.3877(2) 0.0240(12) Uani 1.00 1 d
C(41) C 0.3000(4) -0.0152(2) 0.3919(3) 0.033(1) Uani 1.00 1 d
C(42) C 0.1642(4) 0.0515(2) 0.3444(3) 0.036(1) Uani 1.00 1 d
C(43) C 0.3618(4) 0.0695(2) 0.3395(3) 0.047(2) Uani 1.00 1 d
C(44) C 0.4420(4) 0.1594(2) 0.5966(3) 0.0292(13) Uani 1.00 1 d
C(45) C 0.5288(4) 0.1677(2) 0.5351(3) 0.037(2) Uani 1.00 1 d
C(46) C 0.4972(4) 0.1429(2) 0.6722(3) 0.043(2) Uani 1.00 1 d
C(47) C 0.3810(4) 0.2114(2) 0.6084(4) 0.061(2) Uani 1.00 1 d
C(48) C -0.1111(4) 0.1168(2) 0.4284(2) 0.0231(12) Uani 1.00 1 d
C(49) C -0.2114(4) 0.1182(2) 0.3912(2) 0.0258(13) Uani 1.00 1 d
C(50) C -0.2515(4) 0.1643(2) 0.3562(3) 0.033(1) Uani 1.00 1 d
C(51) C -0.1906(4) 0.2101(2) 0.3547(3) 0.035(2) Uani 1.00 1 d
C(52) C -0.0913(4) 0.2095(2) 0.3902(3) 0.031(1) Uani 1.00 1 d
C(53) C -0.0517(4) 0.1646(2) 0.4275(3) 0.0262(13) Uani 1.00 1 d
C(54) C -0.2847(4) 0.0704(2) 0.3882(3) 0.037(2) Uani 1.00 1 d
C(55) C -0.2334(5) 0.2593(2) 0.3157(4) 0.058(2) Uani 1.00 1 d
C(56) C 0.0565(4) 0.1691(2) 0.4701(3) 0.038(2) Uani 1.00 1 d
H(1) H -0.4032(3) 0.1106(2) -0.0401(2) 0.025(2) Uiso 1.00 1 c
H(2) H -0.2852(3) 0.1109(2) 0.1785(2) 0.025(2) Uiso 1.00 1 c
H(3) H -0.0883(3) 0.0148(2) 0.1476(2) 0.027(2) Uiso 1.00 1 c
H(4) H -0.1553(3) 0.0444(2) 0.2128(2) 0.027(2) Uiso 1.00 1 c
H(5) H -0.0742(4) 0.1286(2) 0.2722(2) 0.034(2) Uiso 1.00 1 c
H(6) H 0.0908(4) 0.1829(2) 0.2419(3) 0.034(2) Uiso 1.00 1 c
H(7) H 0.2640(4) 0.1253(2) 0.1112(3) 0.039(2) Uiso 1.00 1 c
H(8) H 0.1937(4) 0.1634(2) 0.0588(3) 0.039(2) Uiso 1.00 1 c
H(9) H 0.2352(4) 0.1824(2) 0.1411(3) 0.039(2) Uiso 1.00 1 c
H(10) H -0.3703(4) -0.0200(2) -0.0835(3) 0.039(2) Uiso 1.00 1 c
H(11) H -0.3012(4) -0.0300(2) -0.1597(3) 0.039(2) Uiso 1.00 1 c
H(12) H -0.2451(4) -0.0334(2) -0.0772(3) 0.039(2) Uiso 1.00 1 c
H(13) H -0.3474(4) 0.1067(2) -0.1643(3) 0.057(2) Uiso 1.00 1 c
H(14) H -0.3627(4) 0.0540(2) -0.2118(3) 0.057(2) Uiso 1.00 1 c
H(15) H -0.4310(4) 0.0638(2) -0.1353(3) 0.057(2) Uiso 1.00 1 c
H(16) H -0.1058(4) 0.0357(2) -0.1257(3) 0.044(2) Uiso 1.00 1 c
H(17) H -0.1682(4) 0.0354(2) -0.2060(3) 0.044(2) Uiso 1.00 1 c
H(18) H -0.1502(4) 0.0889(2) -0.1610(3) 0.044(2) Uiso 1.00 1 c
H(19) H -0.5793(4) 0.1946(2) 0.0523(3) 0.044(2) Uiso 1.00 1 c
H(20) H -0.4952(4) 0.1789(2) -0.0133(3) 0.044(2) Uiso 1.00 1 c
H(21) H -0.5677(4) 0.1352(2) 0.0265(3) 0.044(2) Uiso 1.00 1 c
H(22) H -0.5476(4) 0.1700(2) 0.1886(3) 0.050(2) Uiso 1.00 1 c
H(23) H -0.5357(4) 0.1104(2) 0.1636(3) 0.050(2) Uiso 1.00 1 c
H(24) H -0.4425(4) 0.1379(2) 0.2121(3) 0.050(2) Uiso 1.00 1 c
H(25) H -0.3259(4) 0.2070(2) 0.1479(4) 0.073(2) Uiso 1.00 1 c
H(26) H -0.3487(4) 0.2225(2) 0.0604(4) 0.073(2) Uiso 1.00 1 c
H(27) H -0.4332(4) 0.2378(2) 0.1260(4) 0.073(2) Uiso 1.00 1 c
H(28) H 0.3221(4) 0.1637(2) -0.1683(3) 0.037(2) Uiso 1.00 1 c
H(29) H 0.0472(4) 0.2409(2) -0.1107(3) 0.039(2) Uiso 1.00 1 c
H(30) H 0.2487(4) 0.0416(2) -0.0852(3) 0.043(2) Uiso 1.00 1 c
H(31) H 0.2970(4) 0.0607(2) -0.1656(3) 0.043(2) Uiso 1.00 1 c
H(32) H 0.3528(4) 0.0780(2) -0.0868(3) 0.043(2) Uiso 1.00 1 c
H(33) H 0.3051(5) 0.2519(2) -0.2054(3) 0.071(2) Uiso 1.00 1 c
H(34) H 0.1851(5) 0.2697(2) -0.2253(3) 0.071(2) Uiso 1.00 1 c
H(35) H 0.2394(5) 0.2872(2) -0.1461(3) 0.071(2) Uiso 1.00 1 c
H(36) H -0.0513(4) 0.1956(2) 0.0104(3) 0.044(2) Uiso 1.00 1 c
H(37) H -0.1120(4) 0.1787(2) -0.0667(3) 0.044(2) Uiso 1.00 1 c
H(38) H -0.0741(4) 0.1354(2) -0.0064(3) 0.044(2) Uiso 1.00 1 c
H(39) H 0.4039(3) 0.1103(2) 0.4597(2) 0.027(2) Uiso 1.00 1 c
H(40) H 0.2843(3) 0.1112(2) 0.6785(2) 0.025(2) Uiso 1.00 1 c
H(41) H 0.1547(3) 0.0443(2) 0.7130(2) 0.027(2) Uiso 1.00 1 c
H(42) H 0.0881(3) 0.0150(2) 0.6474(2) 0.027(2) Uiso 1.00 1 c
H(43) H 0.0743(4) 0.1290(2) 0.7719(2) 0.034(2) Uiso 1.00 1 c
H(44) H -0.0918(4) 0.1825(2) 0.7424(3) 0.033(2) Uiso 1.00 1 c
H(45) H -0.2349(4) 0.1827(2) 0.6406(3) 0.040(2) Uiso 1.00 1 c
H(46) H -0.1941(4) 0.1629(2) 0.5585(3) 0.040(2) Uiso 1.00 1 c
H(47) H -0.2639(4) 0.1253(2) 0.6121(3) 0.040(2) Uiso 1.00 1 c
H(48) H 0.2450(4) -0.0335(2) 0.4217(3) 0.039(2) Uiso 1.00 1 c
H(49) H 0.3030(4) -0.0297(2) 0.3399(3) 0.040(2) Uiso 1.00 1 c
H(50) H 0.3700(4) -0.0195(2) 0.4169(3) 0.039(2) Uiso 1.00 1 c
H(51) H 0.1507(4) 0.0888(2) 0.3385(3) 0.043(2) Uiso 1.00 1 c
H(52) H 0.1685(4) 0.0352(2) 0.2936(3) 0.043(2) Uiso 1.00 1 c
H(53) H 0.1055(4) 0.0357(2) 0.3737(3) 0.043(2) Uiso 1.00 1 c
H(54) H 0.4311(4) 0.0642(2) 0.3650(3) 0.056(2) Uiso 1.00 1 c
H(55) H 0.3639(4) 0.0537(2) 0.2882(3) 0.056(2) Uiso 1.00 1 c
H(56) H 0.3476(4) 0.1068(2) 0.3348(3) 0.056(2) Uiso 1.00 1 c
H(57) H 0.5683(4) 0.1352(2) 0.5271(3) 0.045(2) Uiso 1.00 1 c
H(58) H 0.4944(4) 0.1782(2) 0.4868(3) 0.045(2) Uiso 1.00 1 c
H(59) H 0.5787(4) 0.1950(2) 0.5516(3) 0.044(2) Uiso 1.00 1 c
H(60) H 0.4426(4) 0.1375(2) 0.7120(3) 0.052(2) Uiso 1.00 1 c
H(61) H 0.5361(4) 0.1104(2) 0.6633(3) 0.052(2) Uiso 1.00 1 c
H(62) H 0.5477(4) 0.1698(2) 0.6891(3) 0.052(2) Uiso 1.00 1 c
H(63) H 0.4320(4) 0.2386(2) 0.6234(4) 0.074(2) Uiso 1.00 1 c
H(64) H 0.3461(4) 0.2212(2) 0.5601(4) 0.074(2) Uiso 1.00 1 c
H(65) H 0.3265(4) 0.2074(2) 0.6486(4) 0.073(2) Uiso 1.00 1 c
H(66) H -0.3226(4) 0.1639(2) 0.3321(3) 0.039(2) Uiso 1.00 1 c
H(67) H -0.0469(4) 0.2409(2) 0.3894(3) 0.038(2) Uiso 1.00 1 c
H(68) H -0.3527(4) 0.0780(2) 0.4142(3) 0.045(2) Uiso 1.00 1 c
H(69) H -0.2988(4) 0.0611(2) 0.3345(3) 0.045(2) Uiso 1.00 1 c
H(70) H -0.2489(4) 0.0414(2) 0.4141(3) 0.045(2) Uiso 1.00 1 c
H(71) H -0.2387(5) 0.2875(2) 0.3534(4) 0.070(2) Uiso 1.00 1 c
H(72) H -0.1844(5) 0.2696(2) 0.2743(4) 0.070(2) Uiso 1.00 1 c
H(73) H -0.3046(5) 0.2522(2) 0.2943(4) 0.070(2) Uiso 1.00 1 c
H(74) H 0.0753(4) 0.1357(2) 0.4934(3) 0.046(2) Uiso 1.00 1 c
H(75) H 0.1122(4) 0.1791(2) 0.4331(3) 0.046(2) Uiso 1.00 1 c
H(76) H 0.0510(4) 0.1957(2) 0.5102(3) 0.046(2) Uiso 1.00 1 c

loop_
_atom_site_aniso_label
_atom_site_aniso_U_11
_atom_site_aniso_U_22
_atom_site_aniso_U_33
_atom_site_aniso_U_12
_atom_site_aniso_U_13
_atom_site_aniso_U_23
Mg(1) 0.0198(8) 0.0189(7) 0.0192(8) -0.0026(6) 0.0025(6) -0.0003(7)
Mg(2) 0.0216(8) 0.0175(7) 0.0192(8) 0.0025(6) -0.0029(6) -0.0014(7)
O(1) 0.014(2) 0.022(2) 0.018(2) 0.0012(12) 0.0021(12) -0.0025(12)
O(2) 0.019(2) 0.020(2) 0.018(2) -0.0011(12) -0.0009(12) -0.0022(13)
N(1) 0.021(2) 0.020(2) 0.018(2) 0.001(2) -0.002(2) -0.001(2)
N(2) 0.020(2) 0.021(2) 0.021(2) -0.001(2) -0.000(2) -0.006(2)
N(3) 0.024(2) 0.021(2) 0.015(2) -0.001(2) 0.003(2) -0.003(2)
N(4) 0.020(2) 0.023(2) 0.022(2) 0.001(2) 0.000(2) -0.004(2)
C(1) 0.015(2) 0.017(2) 0.022(2) -0.005(2) 0.002(2) -0.002(2)
C(2) 0.020(2) 0.019(2) 0.019(2) -0.003(2) 0.000(2) -0.002(2)
C(3) 0.019(3) 0.023(2) 0.022(2) -0.000(2) -0.004(2) 0.001(2)
C(4) 0.018(2) 0.022(2) 0.024(2) -0.003(2) 0.005(2) -0.003(2)
C(5) 0.022(3) 0.025(2) 0.014(2) -0.005(2) 0.005(2) -0.005(2)
C(6) 0.016(2) 0.016(2) 0.017(2) -0.003(2) 0.001(2) -0.000(2)
C(7) 0.025(3) 0.027(2) 0.017(2) -0.003(2) 0.005(2) 0.000(2)
C(8) 0.019(2) 0.019(2) 0.022(2) 0.002(2) -0.001(2) -0.003(2)
C(9) 0.033(3) 0.034(3) 0.019(3) 0.001(2) -0.002(2) -0.009(2)
C(10) 0.035(3) 0.028(3) 0.022(3) -0.003(2) -0.007(2) -0.007(2)
C(11) 0.026(3) 0.029(3) 0.042(3) -0.006(2) -0.001(2) -0.007(2)
C(12) 0.027(3) 0.031(3) 0.017(2) 0.004(2) -0.004(2) -0.007(2)
C(13) 0.034(3) 0.039(3) 0.025(3) -0.007(2) -0.003(2) -0.009(2)
C(14) 0.058(4) 0.064(4) 0.021(3) 0.024(3) -0.016(3) -0.013(3)
C(15) 0.049(3) 0.039(3) 0.021(3) -0.002(3) 0.002(2) -0.004(2)
C(16) 0.023(3) 0.030(3) 0.034(3) 0.003(2) 0.003(2) -0.009(2)
C(17) 0.027(3) 0.038(3) 0.044(3) 0.011(2) 0.004(2) -0.001(3)
C(18) 0.029(3) 0.065(4) 0.031(3) 0.017(3) 0.004(2) -0.013(3)
C(19) 0.037(4) 0.033(3) 0.112(6) 0.004(3) -0.004(3) -0.033(3)
C(20) 0.028(3) 0.022(2) 0.017(2) -0.008(2) -0.002(2) -0.001(2)
C(21) 0.032(3) 0.029(3) 0.016(2) -0.006(2) 0.000(2) -0.006(2)
C(22) 0.032(3) 0.038(3) 0.023(3) -0.012(2) 0.010(2) -0.001(2)
C(23) 0.048(3) 0.025(3) 0.027(3) -0.016(2) 0.005(2) 0.003(2)
C(24) 0.048(3) 0.021(3) 0.029(3) -0.002(2) -0.001(2) 0.001(2)
C(25) 0.029(3) 0.025(3) 0.020(3) -0.007(2) 0.000(2) -0.001(2)
C(26) 0.028(3) 0.041(3) 0.037(3) -0.008(2) 0.008(2) 0.001(2)
C(27) 0.077(5) 0.039(3) 0.061(4) -0.018(3) 0.024(3) 0.009(3)
C(28) 0.034(3) 0.026(3) 0.049(3) 0.005(2) 0.001(3) -0.001(2)
C(29) 0.020(2) 0.014(2) 0.021(2) 0.003(2) -0.003(2) -0.002(2)
C(30) 0.023(2) 0.017(2) 0.019(2) 0.002(2) -0.001(2) -0.002(2)
C(31) 0.025(3) 0.020(2) 0.023(2) -0.003(2) 0.003(2) 0.000(2)
C(32) 0.019(2) 0.019(2) 0.026(2) 0.002(2) -0.002(2) -0.003(2)
C(33) 0.023(3) 0.022(2) 0.018(2) 0.007(2) -0.004(2) -0.005(2)
C(34) 0.017(2) 0.020(2) 0.016(2) -0.000(2) 0.000(2) 0.002(2)
C(35) 0.030(3) 0.023(2) 0.014(2) 0.003(2) -0.004(2) -0.000(2)
C(36) 0.020(2) 0.019(2) 0.021(2) -0.002(2) 0.003(2) -0.002(2)
C(37) 0.034(3) 0.035(3) 0.016(2) -0.004(2) 0.003(2) -0.008(2)
C(38) 0.034(3) 0.025(3) 0.024(3) 0.003(2) 0.006(2) -0.009(2)
C(39) 0.028(3) 0.033(3) 0.038(3) 0.007(2) 0.003(2) -0.010(2)
C(40) 0.026(3) 0.028(3) 0.017(2) -0.002(2) 0.004(2) -0.008(2)
C(41) 0.034(3) 0.041(3) 0.024(3) 0.004(2) 0.003(2) -0.012(2)
C(42) 0.046(3) 0.040(3) 0.020(3) 0.002(3) 0.000(2) -0.008(2)
C(43) 0.054(4) 0.065(4) 0.021(3) -0.025(3) 0.017(3) -0.012(3)
C(44) 0.020(3) 0.032(3) 0.036(3) -0.002(2) -0.004(2) -0.007(2)
C(45) 0.029(3) 0.041(3) 0.041(3) -0.014(2) -0.007(2) 0.005(3)
C(46) 0.030(3) 0.070(4) 0.029(3) -0.018(3) -0.003(2) -0.011(3)
C(47) 0.047(4) 0.028(3) 0.109(6) -0.004(3) 0.001(4) -0.033(3)
C(48) 0.029(3) 0.024(2) 0.016(2) 0.011(2) 0.001(2) -0.004(2)
C(49) 0.031(3) 0.029(3) 0.017(2) 0.007(2) 0.002(2) -0.003(2)
C(50) 0.034(3) 0.043(3) 0.021(3) 0.013(2) -0.005(2) -0.003(2)
C(51) 0.049(3) 0.028(3) 0.028(3) 0.013(3) -0.004(2) 0.005(2)
C(52) 0.045(3) 0.024(3) 0.026(3) 0.002(2) 0.002(2) -0.000(2)
C(53) 0.033(3) 0.025(3) 0.021(3) 0.009(2) -0.000(2) -0.001(2)
C(54) 0.037(3) 0.040(3) 0.035(3) 0.010(2) -0.006(2) -0.001(2)
C(55) 0.072(5) 0.038(3) 0.065(4) 0.017(3) -0.019(3) 0.008(3)
C(56) 0.039(3) 0.029(3) 0.047(3) -0.004(2) 0.002(3) -0.001(2)

loop_
_atom_type_symbol
_atom_type_description
_atom_type_scat_dispersion_real
_atom_type_scat_dispersion_imag
_atom_type_scat_source
C C 0.003 0.002
;
International Tables for Crystallography
(1992, Vol. C, Tables 4.2.6.8 and 6.1.1.4)
;
H H 0.000 0.000
;
International Tables for Crystallography
(1992, Vol. C, Table 6.1.1.4)
;
N N 0.006 0.003
;
International Tables for Crystallography
(1992, Vol. C, Tables 4.2.6.8 and 6.1.1.4)
;
O O 0.011 0.006
;
International Tables for Crystallography
(1992, Vol. C, Tables 4.2.6.8 and 6.1.1.4)
;
Mg Mg 0.049 0.036
;
International Tables for Crystallography
(1992, Vol. C, Tables 4.2.6.8 and 6.1.1.4)
;

loop_
_geom_angle_atom_site_label_1
_geom_angle_atom_site_label_2
_geom_angle_atom_site_label_3
_geom_angle
_geom_angle_publ_flag
O(1) Mg(1) C(8) 99.7(1) yes
O(1) Mg(1) C(20) 128.7(1) yes
C(8) Mg(1) C(20) 102.7(2) yes
O(2) Mg(2) C(36) 99.5(1) yes
O(2) Mg(2) C(48) 129.0(1) yes
C(36) Mg(2) C(48) 102.8(2) yes
C(1) O(1) Mg(1) 120.3(2) yes
C(29) O(2) Mg(2) 120.6(2) yes
C(7) N(1) C(8) 123.3(3) yes
C(7) N(1) C(9) 124.5(3) yes
C(8) N(1) C(9) 111.8(3) yes
C(8) N(2) C(10) 111.7(3) yes
C(8) N(2) C(11) 125.0(3) yes
C(10) N(2) C(11) 123.2(3) yes
C(35) N(3) C(36) 123.7(3) yes
C(35) N(3) C(37) 124.2(3) yes
C(36) N(3) C(37) 111.7(3) yes
C(36) N(4) C(38) 112.1(3) yes
C(36) N(4) C(39) 124.4(3) yes
C(38) N(4) C(39) 123.5(4) yes
C(2) C(1) C(6) 118.8(4) yes
C(2) C(1) O(1) 123.4(4) yes
C(6) C(1) O(1) 117.9(3) yes
C(3) C(2) C(12) 119.7(4) yes
C(3) C(2) C(1) 117.7(4) yes
C(12) C(2) C(1) 122.6(4) yes
C(4) C(3) H(1) 117.7(4) no
C(4) C(3) C(2) 124.2(4) yes
H(1) C(3) C(2) 118.1(5) no
C(5) C(4) C(16) 121.7(4) yes
C(5) C(4) C(3) 116.3(4) yes
C(16) C(4) C(3) 121.9(4) yes
C(6) C(5) H(2) 118.5(5) no
C(6) C(5) C(4) 122.7(4) yes
H(2) C(5) C(4) 118.8(5) no
C(7) C(6) C(1) 120.7(3) yes
C(7) C(6) C(5) 119.2(3) yes
C(1) C(6) C(5) 120.0(4) yes
H(3) C(7) H(4) 109.5(5) no
H(3) C(7) N(1) 108.5(4) no
H(3) C(7) C(6) 108.7(4) no
H(4) C(7) N(1) 109.1(4) no
H(4) C(7) C(6) 108.9(4) no
N(1) C(7) C(6) 112.2(3) yes
Mg(1) C(8) N(1) 123.7(3) yes
Mg(1) C(8) N(2) 130.1(3) yes
N(1) C(8) N(2) 103.5(3) yes
C(10) C(9) H(5) 127.7(5) no
C(10) C(9) N(1) 105.8(4) yes
H(5) C(9) N(1) 126.6(5) no
H(6) C(10) N(2) 126.2(5) no
H(6) C(10) C(9) 126.6(5) no
N(2) C(10) C(9) 107.2(4) yes
H(7) C(11) H(8) 109.5(6) no
H(7) C(11) H(9) 109.5(6) no
H(7) C(11) N(2) 109.8(5) no
H(8) C(11) H(9) 109.5(6) no
H(8) C(11) N(2) 108.6(5) no
H(9) C(11) N(2) 110.0(5) no
C(13) C(12) C(14) 107.2(4) yes
C(13) C(12) C(15) 110.7(4) yes
C(13) C(12) C(2) 107.8(3) yes
C(14) C(12) C(15) 107.5(4) yes
C(14) C(12) C(2) 112.0(3) yes
C(15) C(12) C(2) 111.6(3) yes
H(10) C(13) H(11) 109.5(6) no
H(10) C(13) H(12) 109.5(6) no
H(10) C(13) C(12) 109.7(5) no
H(11) C(13) H(12) 109.5(6) no
H(11) C(13) C(12) 109.2(5) no
H(12) C(13) C(12) 109.5(5) no
H(13) C(14) H(14) 109.5(6) no
H(13) C(14) H(15) 109.5(7) no
H(13) C(14) C(12) 109.8(5) no
H(14) C(14) H(15) 109.5(6) no
H(14) C(14) C(12) 109.3(5) no
H(15) C(14) C(12) 109.3(5) no
H(16) C(15) H(17) 109.5(6) no
H(16) C(15) H(18) 109.5(6) no
H(16) C(15) C(12) 109.4(5) no
H(17) C(15) H(18) 109.5(6) no
H(17) C(15) C(12) 109.1(5) no
H(18) C(15) C(12) 109.9(5) no
C(17) C(16) C(18) 108.5(4) yes
C(17) C(16) C(19) 108.2(4) yes
C(17) C(16) C(4) 113.5(4) yes
C(18) C(16) C(19) 108.9(4) yes
C(18) C(16) C(4) 110.1(4) yes
C(19) C(16) C(4) 107.5(4) yes
H(19) C(17) H(20) 109.5(6) no
H(19) C(17) H(21) 109.5(6) no
H(19) C(17) C(16) 109.8(5) no
H(20) C(17) H(21) 109.5(6) no
H(20) C(17) C(16) 109.4(5) no
H(21) C(17) C(16) 109.1(5) no
H(22) C(18) H(23) 109.5(6) no
H(22) C(18) H(24) 109.5(6) no
H(22) C(18) C(16) 110.2(5) no
H(23) C(18) H(24) 109.5(6) no
H(23) C(18) C(16) 108.6(5) no
H(24) C(18) C(16) 109.6(5) no
H(25) C(19) H(26) 109.5(7) no
H(25) C(19) H(27) 109.5(8) no
H(25) C(19) C(16) 109.8(5) no
H(26) C(19) H(27) 109.5(7) no
H(26) C(19) C(16) 109.3(6) no
H(27) C(19) C(16) 109.2(5) no
C(21) C(20) C(25) 116.0(4) yes
C(21) C(20) Mg(1) 125.5(3) yes
C(25) C(20) Mg(1) 117.5(3) yes
C(22) C(21) C(26) 116.7(4) yes
C(22) C(21) C(20) 121.5(4) yes
C(26) C(21) C(20) 121.9(4) yes
C(23) C(22) H(28) 119.1(5) no
C(23) C(22) C(21) 121.6(4) yes
H(28) C(22) C(21) 119.2(5) no
C(24) C(23) C(27) 121.8(4) yes
C(24) C(23) C(22) 117.3(4) yes
C(27) C(23) C(22) 121.0(5) yes
C(25) C(24) H(29) 118.9(5) no
C(25) C(24) C(23) 122.2(4) yes
H(29) C(24) C(23) 119.0(5) no
C(28) C(25) C(20) 120.6(4) yes
C(28) C(25) C(24) 117.9(4) yes
C(20) C(25) C(24) 121.4(4) yes
H(30) C(26) H(31) 109.5(6) no
H(30) C(26) H(32) 109.5(6) no
H(30) C(26) C(21) 108.9(5) no
H(31) C(26) H(32) 109.5(6) no
H(31) C(26) C(21) 109.6(5) no
H(32) C(26) C(21) 109.9(5) no
H(33) C(27) H(34) 109.5(7) no
H(33) C(27) H(35) 109.5(7) no
H(33) C(27) C(23) 109.3(6) no
H(34) C(27) H(35) 109.5(7) no
H(34) C(27) C(23) 109.5(6) no
H(35) C(27) C(23) 109.6(6) no
H(36) C(28) H(37) 109.5(6) no
H(36) C(28) H(38) 109.5(6) no
H(36) C(28) C(25) 110.0(5) no
H(37) C(28) H(38) 109.5(6) no
H(37) C(28) C(25) 108.9(5) no
H(38) C(28) C(25) 109.6(5) no
C(30) C(29) C(34) 118.7(4) yes
C(30) C(29) O(2) 123.4(3) yes
C(34) C(29) O(2) 117.9(3) yes
C(31) C(30) C(40) 119.5(4) yes
C(31) C(30) C(29) 117.9(4) yes
C(40) C(30) C(29) 122.6(4) yes
C(32) C(31) H(39) 117.8(5) no
C(32) C(31) C(30) 124.0(4) yes
H(39) C(31) C(30) 118.2(5) no
C(33) C(32) C(44) 121.1(4) yes
C(33) C(32) C(31) 116.5(4) yes
C(44) C(32) C(31) 122.4(4) yes
C(34) C(33) H(40) 118.6(5) no
C(34) C(33) C(32) 122.3(4) yes
H(40) C(33) C(32) 119.1(5) no
C(35) C(34) C(29) 120.5(3) yes
C(35) C(34) C(33) 119.0(3) yes
C(29) C(34) C(33) 120.4(4) yes
H(41) C(35) H(42) 109.5(5) no
H(41) C(35) N(3) 109.3(4) no
H(41) C(35) C(34) 109.2(4) no
H(42) C(35) N(3) 108.1(4) no
H(42) C(35) C(34) 108.4(4) no
N(3) C(35) C(34) 112.3(3) yes
Mg(2) C(36) N(3) 123.7(3) yes
Mg(2) C(36) N(4) 130.3(3) yes
N(3) C(36) N(4) 103.3(3) yes
C(38) C(37) H(43) 127.4(5) no
C(38) C(37) N(3) 105.8(4) yes
H(43) C(37) N(3) 126.8(5) no
H(44) C(38) N(4) 126.2(5) no
H(44) C(38) C(37) 126.6(5) no
N(4) C(38) C(37) 107.2(4) yes
H(45) C(39) H(46) 109.5(6) no
H(45) C(39) H(47) 109.5(6) no
H(45) C(39) N(4) 109.9(5) no
H(46) C(39) H(47) 109.5(6) no
H(46) C(39) N(4) 109.1(5) no
H(47) C(39) N(4) 109.4(5) no
C(41) C(40) C(42) 110.5(3) yes
C(41) C(40) C(43) 106.7(4) yes
C(41) C(40) C(30) 107.9(3) yes
C(42) C(40) C(43) 107.5(3) yes
C(42) C(40) C(30) 112.2(3) yes
C(43) C(40) C(30) 112.0(3) yes
H(48) C(41) H(49) 109.5(6) no
H(48) C(41) H(50) 109.5(6) no
H(48) C(41) C(40) 109.6(5) no
H(49) C(41) H(50) 109.5(6) no
H(49) C(41) C(40) 109.5(5) no
H(50) C(41) C(40) 109.3(5) no
H(51) C(42) H(52) 109.5(6) no
H(51) C(42) H(53) 109.5(6) no
H(51) C(42) C(40) 109.4(5) no
H(52) C(42) H(53) 109.5(6) no
H(52) C(42) C(40) 109.4(5) no
H(53) C(42) C(40) 109.6(5) no
H(54) C(43) H(55) 109.5(6) no
H(54) C(43) H(56) 109.5(6) no
H(54) C(43) C(40) 109.1(5) no
H(55) C(43) H(56) 109.5(6) no
H(55) C(43) C(40) 109.3(5) no
H(56) C(43) C(40) 109.9(5) no
C(45) C(44) C(46) 108.6(4) yes
C(45) C(44) C(47) 108.4(4) yes
C(45) C(44) C(32) 112.7(4) yes
C(46) C(44) C(47) 109.9(4) yes
C(46) C(44) C(32) 110.3(4) yes
C(47) C(44) C(32) 106.9(4) yes
H(57) C(45) H(58) 109.5(6) no
H(57) C(45) H(59) 109.5(6) no
H(57) C(45) C(44) 109.4(5) no
H(58) C(45) H(59) 109.5(6) no
H(58) C(45) C(44) 109.1(5) no
H(59) C(45) C(44) 109.9(5) no
H(60) C(46) H(61) 109.5(6) no
H(60) C(46) H(62) 109.5(6) no
H(60) C(46) C(44) 109.4(5) no
H(61) C(46) H(62) 109.5(6) no
H(61) C(46) C(44) 108.6(5) no
H(62) C(46) C(44) 110.4(5) no
H(63) C(47) H(64) 109.5(7) no
H(63) C(47) H(65) 109.5(8) no
H(63) C(47) C(44) 109.4(5) no
H(64) C(47) H(65) 109.5(7) no
H(64) C(47) C(44) 109.0(6) no
H(65) C(47) C(44) 110.0(5) no
C(49) C(48) C(53) 115.4(4) yes
C(49) C(48) Mg(2) 126.3(3) yes
C(53) C(48) Mg(2) 117.4(3) yes
C(50) C(49) C(54) 116.4(4) yes
C(50) C(49) C(48) 122.1(4) yes
C(54) C(49) C(48) 121.5(4) yes
C(51) C(50) H(66) 119.4(5) no
C(51) C(50) C(49) 121.1(4) yes
H(66) C(50) C(49) 119.5(5) no
C(52) C(51) C(55) 121.2(4) yes
C(52) C(51) C(50) 117.8(4) yes
C(55) C(51) C(50) 120.9(5) yes
C(53) C(52) H(67) 118.9(5) no
C(53) C(52) C(51) 121.8(4) yes
H(67) C(52) C(51) 119.3(5) no
C(56) C(53) C(48) 120.6(4) yes
C(56) C(53) C(52) 117.7(4) yes
C(48) C(53) C(52) 121.6(4) yes
H(68) C(54) H(69) 109.5(6) no
H(68) C(54) H(70) 109.5(6) no
H(68) C(54) C(49) 109.8(5) no
H(69) C(54) H(70) 109.5(6) no
H(69) C(54) C(49) 109.7(5) no
H(70) C(54) C(49) 108.9(5) no
H(71) C(55) H(72) 109.5(7) no
H(71) C(55) H(73) 109.5(7) no
H(71) C(55) C(51) 109.9(6) no
H(72) C(55) H(73) 109.5(8) no
H(72) C(55) C(51) 109.4(6) no
H(73) C(55) C(51) 109.2(5) no
H(74) C(56) H(75) 109.5(6) no
H(74) C(56) H(76) 109.5(6) no
H(74) C(56) C(53) 110.1(5) no
H(75) C(56) H(76) 109.5(6) no
H(75) C(56) C(53) 108.8(5) no
H(76) C(56) C(53) 109.5(5) no

loop_
_geom_bond_atom_site_label_1
_geom_bond_atom_site_label_2
_geom_bond_distance
_geom_bond_publ_flag
Mg(1) O(1) 2.042(3) yes
Mg(1) C(8) 2.224(4) yes
Mg(1) C(20) 2.179(4) yes
Mg(2) O(2) 2.043(3) yes
Mg(2) C(36) 2.224(4) yes
Mg(2) C(48) 2.173(4) yes
O(1) C(1) 1.367(5) yes
O(2) C(29) 1.366(5) yes
N(1) C(7) 1.465(5) yes
N(1) C(8) 1.364(5) yes
N(1) C(9) 1.384(5) yes
N(2) C(8) 1.346(5) yes
N(2) C(10) 1.379(5) yes
N(2) C(11) 1.455(5) yes
N(3) C(35) 1.460(5) yes
N(3) C(36) 1.360(5) yes
N(3) C(37) 1.388(5) yes
N(4) C(36) 1.350(5) yes
N(4) C(38) 1.370(5) yes
N(4) C(39) 1.461(6) yes
C(1) C(2) 1.406(6) yes
C(1) C(6) 1.425(6) yes
C(2) C(3) 1.399(6) yes
C(2) C(12) 1.541(6) yes
C(3) C(4) 1.397(6) yes
C(3) H(1) 0.970(6) no
C(4) C(5) 1.378(6) yes
C(4) C(16) 1.532(6) yes
C(5) C(6) 1.381(5) yes
C(5) H(2) 0.970(6) no
C(6) C(7) 1.496(6) yes
C(7) H(3) 0.970(6) no
C(7) H(4) 0.970(6) no
C(9) C(10) 1.343(6) yes
C(9) H(5) 0.970(6) no
C(10) H(6) 0.970(6) no
C(11) H(7) 0.970(6) no
C(11) H(8) 0.970(7) no
C(11) H(9) 0.970(6) no
C(12) C(13) 1.529(6) yes
C(12) C(14) 1.529(7) yes
C(12) C(15) 1.541(6) yes
C(13) H(10) 0.970(6) no
C(13) H(11) 0.970(6) no
C(13) H(12) 0.970(6) no
C(14) H(13) 0.970(7) no
C(14) H(14) 0.970(6) no
C(14) H(15) 0.970(7) no
C(15) H(16) 0.970(6) no
C(15) H(17) 0.970(6) no
C(15) H(18) 0.970(6) no
C(16) C(17) 1.524(7) yes
C(16) C(18) 1.531(6) yes
C(16) C(19) 1.537(7) yes
C(17) H(19) 0.970(7) no
C(17) H(20) 0.970(7) no
C(17) H(21) 0.970(6) no
C(18) H(22) 0.970(7) no
C(18) H(23) 0.970(7) no
C(18) H(24) 0.970(6) no
C(19) H(25) 0.970(8) no
C(19) H(26) 0.970(9) no
C(19) H(27) 0.970(7) no
C(20) C(21) 1.395(6) yes
C(20) C(25) 1.411(6) yes
C(21) C(22) 1.408(6) yes
C(21) C(26) 1.512(6) yes
C(22) C(23) 1.390(7) yes
C(22) H(28) 0.970(7) no
C(23) C(24) 1.366(7) yes
C(23) C(27) 1.507(7) yes
C(24) C(25) 1.401(6) yes
C(24) H(29) 0.970(6) no
C(25) C(28) 1.522(6) yes
C(26) H(30) 0.970(6) no
C(26) H(31) 0.970(7) no
C(26) H(32) 0.970(6) no
C(27) H(33) 0.970(8) no
C(27) H(34) 0.970(8) no
C(27) H(35) 0.970(8) no
C(28) H(36) 0.970(7) no
C(28) H(37) 0.970(7) no
C(28) H(38) 0.970(6) no
C(29) C(30) 1.400(6) yes
C(29) C(34) 1.425(5) yes
C(30) C(31) 1.403(6) yes
C(30) C(40) 1.542(6) yes
C(31) C(32) 1.393(6) yes
C(31) H(39) 0.970(6) no
C(32) C(33) 1.386(6) yes
C(32) C(44) 1.540(6) yes
C(33) C(34) 1.376(6) yes
C(33) H(40) 0.970(6) no
C(34) C(35) 1.501(6) yes
C(35) H(41) 0.970(5) no
C(35) H(42) 0.970(6) no
C(37) C(38) 1.344(6) yes
C(37) H(43) 0.970(6) no
C(38) H(44) 0.970(6) no
C(39) H(45) 0.970(6) no
C(39) H(46) 0.970(7) no
C(39) H(47) 0.970(6) no
C(40) C(41) 1.529(6) yes
C(40) C(42) 1.540(6) yes
C(40) C(43) 1.536(6) yes
C(41) H(48) 0.970(6) no
C(41) H(49) 0.970(6) no
C(41) H(50) 0.970(6) no
C(42) H(51) 0.970(6) no
C(42) H(52) 0.970(6) no
C(42) H(53) 0.970(6) no
C(43) H(54) 0.970(7) no
C(43) H(55) 0.970(6) no
C(43) H(56) 0.970(7) no
C(44) C(45) 1.520(6) yes
C(44) C(46) 1.529(6) yes
C(44) C(47) 1.537(6) yes
C(45) H(57) 0.970(6) no
C(45) H(58) 0.970(7) no
C(45) H(59) 0.970(6) no
C(46) H(60) 0.970(7) no
C(46) H(61) 0.970(7) no
C(46) H(62) 0.970(7) no
C(47) H(63) 0.970(7) no
C(47) H(64) 0.970(9) no
C(47) H(65) 0.970(9) no
C(48) C(49) 1.393(6) yes
C(48) C(53) 1.421(6) yes
C(49) C(50) 1.408(6) yes
C(49) C(54) 1.517(6) yes
C(50) C(51) 1.387(7) yes
C(50) H(66) 0.970(7) no
C(51) C(52) 1.368(7) yes
C(51) C(55) 1.517(7) yes
C(52) C(53) 1.398(6) yes
C(52) H(67) 0.970(6) no
C(53) C(56) 1.526(6) yes
C(54) H(68) 0.970(7) no
C(54) H(69) 0.970(7) no
C(54) H(70) 0.970(7) no
C(55) H(71) 0.970(8) no
C(55) H(72) 0.970(8) no
C(55) H(73) 0.970(8) no
C(56) H(74) 0.970(7) no
C(56) H(75) 0.970(7) no
C(56) H(76) 0.970(7) no

loop_
_geom_contact_atom_site_label_1
_geom_contact_atom_site_label_2
_geom_contact_distance
_geom_contact_publ_flag
_geom_contact_site_symmetry_2
Mg(1) Mg(1) 3.034(2) yes 55503
Mg(1) N(1) 3.190(4) yes 55501
Mg(1) N(2) 3.258(3) yes 55501
Mg(1) C(1) 2.975(4) yes 55501
Mg(1) C(1) 3.167(4) yes 55503
Mg(1) C(6) 3.549(4) yes 55501
Mg(1) C(7) 3.473(4) yes 55501
Mg(1) C(8) 2.224(4) yes 55501
Mg(1) C(20) 2.179(4) yes 55501
Mg(1) C(21) 3.198(4) yes 55501
Mg(1) C(25) 3.095(4) yes 55501
Mg(1) C(26) 3.506(5) yes 55501
Mg(1) C(28) 3.259(5) yes 55501
Mg(1) H(3) 3.194(4) no 55501
Mg(1) H(3) 3.159(4) no 55503
Mg(1) H(8) 3.429(5) no 55501
Mg(1) H(12) 2.764(5) no 55503
Mg(1) H(16) 2.976(5) no 55501
Mg(1) H(16) 3.191(5) no 55503
Mg(1) H(30) 2.880(5) no 55501
Mg(1) H(38) 2.589(5) no 55501
Mg(2) N(3) 3.187(3) yes 55501
Mg(2) N(4) 3.264(4) yes 55501
Mg(2) C(29) 2.980(4) yes 55501
Mg(2) C(34) 3.554(4) yes 55501
Mg(2) C(35) 3.474(4) yes 55501
Mg(2) C(36) 2.224(4) yes 55501
Mg(2) C(48) 2.173(4) yes 55501
Mg(2) C(49) 3.201(4) yes 55501
Mg(2) C(53) 3.096(4) yes 55501
Mg(2) C(54) 3.513(5) yes 55501
Mg(2) C(56) 3.262(5) yes 55501
Mg(2) H(42) 3.189(4) no 55501
Mg(2) H(46) 3.419(5) no 55501
Mg(2) H(53) 2.979(5) no 55501
Mg(2) H(70) 2.893(5) no 55501
Mg(2) H(74) 2.601(5) no 55501
O(1) O(1) 2.658(4) yes 55503
O(1) N(1) 3.439(4) yes 55501
O(1) C(2) 2.441(5) yes 55501
O(1) C(6) 2.392(5) yes 55501
O(1) C(7) 2.830(5) yes 55501
O(1) C(8) 3.263(5) yes 55501
O(1) C(12) 2.998(5) yes 55501
O(1) C(13) 3.275(5) yes 55501
O(1) C(15) 2.982(5) yes 55501
O(1) H(3) 2.466(5) no 55501
O(1) H(12) 2.669(5) no 55501
O(1) H(16) 2.286(5) no 55501
O(1) H(16) 3.570(5) no 55503
O(1) H(18) 3.409(5) no 55501
O(1) H(30) 2.793(5) no 55503
O(1) H(38) 2.952(5) no 55501
O(2) N(3) 3.432(4) yes 55501
O(2) C(30) 2.436(5) yes 55501
O(2) C(34) 2.391(5) yes 55501
O(2) C(35) 2.829(5) yes 55501
O(2) C(36) 3.258(5) yes 55501
O(2) C(40) 2.994(5) yes 55501
O(2) C(41) 3.279(5) yes 55501
O(2) C(42) 2.988(5) yes 55501
O(2) H(42) 2.459(5) no 55501
O(2) H(48) 2.681(5) no 55501
O(2) H(51) 3.415(5) no 55501
O(2) H(53) 2.298(5) no 55501
O(2) H(74) 2.953(5) no 55501
N(1) Mg(1) 3.190(4) yes 55501
N(1) O(1) 3.439(4) yes 55501
N(1) N(2) 2.128(5) yes 55501
N(1) C(1) 3.340(5) yes 55501
N(1) C(5) 3.231(5) yes 55501
N(1) C(6) 2.457(5) yes 55501
N(1) C(10) 2.175(5) yes 55501
N(1) C(11) 3.547(5) yes 55501
N(1) H(2) 3.223(5) no 55501
N(1) H(3) 1.997(5) no 55501
N(1) H(4) 2.005(5) no 55501
N(1) H(5) 2.111(5) no 55501
N(1) H(6) 3.120(5) no 55501
N(1) H(38) 3.375(6) no 55501
N(1) H(52) 3.458(6) no 55501
N(2) Mg(1) 3.258(3) yes 55501
N(2) N(1) 2.128(5) yes 55501
N(2) C(7) 3.545(5) yes 55501
N(2) C(9) 2.192(5) yes 55501
N(2) H(5) 3.138(5) no 55501
N(2) H(6) 2.103(5) no 55501
N(2) H(7) 2.003(5) no 55501
N(2) H(8) 1.990(6) no 55501
N(2) H(9) 2.006(5) no 55501
N(2) H(11) 3.526(5) no 55503
N(2) H(12) 3.249(5) no 55503
N(2) H(27) 3.364(6) no 55504
N(2) H(36) 3.464(6) no 55501
N(2) H(38) 3.473(6) no 55501
N(2) H(51) 3.530(5) no 55501
N(3) Mg(2) 3.187(3) yes 55501
N(3) O(2) 3.432(4) yes 55501
N(3) N(4) 2.126(5) yes 55501
N(3) C(29) 3.340(5) yes 55501
N(3) C(33) 3.227(5) yes 55501
N(3) C(34) 2.459(5) yes 55501
N(3) C(38) 2.179(5) yes 55501
N(3) C(39) 3.548(5) yes 55501
N(3) H(40) 3.216(5) no 55501
N(3) H(41) 2.002(5) no 55501
N(3) H(42) 1.988(5) no 55501
N(3) H(43) 2.117(5) no 55501
N(3) H(44) 3.124(5) no 55501
N(3) H(74) 3.381(6) no 55501
N(4) Mg(2) 3.264(4) yes 55501
N(4) N(3) 2.126(5) yes 55501
N(4) C(35) 3.540(5) yes 55501
N(4) C(37) 2.184(6) yes 55501
N(4) H(43) 3.129(6) no 55501
N(4) H(44) 2.095(5) no 55501
N(4) H(45) 2.010(6) no 55501
N(4) H(46) 2.001(6) no 55501
N(4) H(47) 2.004(6) no 55501
N(4) H(63) 3.347(6) no 45504
N(4) H(74) 3.487(6) no 55501
N(4) H(76) 3.467(6) no 55501
C(1) Mg(1) 2.975(4) yes 55501
C(1) Mg(1) 3.167(4) yes 55503
C(1) N(1) 3.340(5) yes 55501
C(1) C(3) 2.400(6) yes 55501
C(1) C(4) 2.839(6) yes 55501
C(1) C(5) 2.431(6) yes 55501
C(1) C(7) 2.539(6) yes 55501
C(1) C(8) 3.551(6) yes 55501
C(1) C(12) 2.586(6) yes 55501
C(1) C(13) 3.138(6) yes 55501
C(1) C(15) 3.113(6) yes 55501
C(1) C(28) 3.573(6) yes 55501
C(1) H(1) 3.272(6) no 55501
C(1) H(2) 3.300(6) no 55501
C(1) H(3) 2.604(6) no 55501
C(1) H(4) 3.267(6) no 55501
C(1) H(10) 3.416(6) no 55501
C(1) H(12) 2.836(6) no 55501
C(1) H(16) 2.804(6) no 55501
C(1) H(18) 3.384(6) no 55501
C(1) H(30) 2.653(6) no 55503
C(1) H(38) 2.652(6) no 55501
C(2) O(1) 2.441(5) yes 55501
C(2) C(4) 2.471(6) yes 55501
C(2) C(5) 2.796(6) yes 55501
C(2) C(6) 2.436(5) yes 55501
C(2) C(12) 1.541(6) yes 55501
C(2) C(13) 2.480(6) yes 55501
C(2) C(14) 2.545(6) yes 55501
C(2) C(15) 2.549(6) yes 55501
C(2) H(1) 2.044(6) no 55501
C(2) H(10) 2.667(6) no 55501
C(2) H(11) 3.325(6) no 55501
C(2) H(12) 2.646(6) no 55501
C(2) H(13) 2.749(6) no 55501
C(2) H(14) 3.374(6) no 55501
C(2) H(15) 2.720(6) no 55501
C(2) H(16) 2.709(6) no 55501
C(2) H(17) 3.376(6) no 55501
C(2) H(18) 2.773(6) no 55501
C(2) H(30) 3.350(6) no 55503
C(2) H(37) 3.547(6) no 55501
C(2) H(38) 3.021(6) no 55501
C(3) C(1) 2.400(6) yes 55501
C(3) C(5) 2.358(6) yes 55501
C(3) C(6) 2.745(6) yes 55501
C(3) C(12) 2.542(6) yes 55501
C(3) C(13) 3.481(6) yes 55501
C(3) C(14) 2.818(6) yes 55501
C(3) C(16) 2.561(6) yes 55501
C(3) C(17) 2.898(6) yes 55501
C(3) C(19) 3.472(7) yes 55501
C(3) H(2) 3.239(6) no 55501
C(3) H(10) 3.344(6) no 55501
C(3) H(13) 2.785(6) no 55501
C(3) H(15) 2.651(6) no 55501
C(3) H(20) 2.722(6) no 55501
C(3) H(21) 2.892(6) no 55501
C(3) H(26) 3.327(6) no 55501
C(3) H(38) 3.513(6) no 55501
C(4) C(1) 2.839(6) yes 55501
C(4) C(2) 2.471(6) yes 55501
C(4) C(6) 2.421(6) yes 55501
C(4) C(17) 2.556(6) yes 55501
C(4) C(18) 2.511(6) yes 55501
C(4) C(19) 2.475(6) yes 55501
C(4) H(1) 2.037(6) no 55501
C(4) H(2) 2.032(6) no 55501
C(4) H(19) 3.383(6) no 55501
C(4) H(20) 2.741(6) no 55501
C(4) H(21) 2.754(6) no 55501
C(4) H(22) 3.353(6) no 55501
C(4) H(23) 2.708(6) no 55501
C(4) H(24) 2.668(6) no 55501
C(4) H(25) 2.636(7) no 55501
C(4) H(26) 2.670(6) no 55501
C(4) H(27) 3.320(6) no 55501
C(5) N(1) 3.231(5) yes 55501
C(5) C(1) 2.431(6) yes 55501
C(5) C(2) 2.796(6) yes 55501
C(5) C(3) 2.358(6) yes 55501
C(5) C(7) 2.482(6) yes 55501
C(5) C(16) 2.543(6) yes 55501
C(5) C(18) 2.994(6) yes 55501
C(5) C(19) 3.119(6) yes 55501
C(5) H(1) 3.230(6) no 55501
C(5) H(3) 3.234(6) no 55501
C(5) H(4) 2.583(6) no 55501
C(5) H(23) 3.221(6) no 55501
C(5) H(24) 2.677(6) no 55501
C(5) H(25) 2.818(6) no 55501
C(5) H(26) 3.424(6) no 55501
C(5) H(38) 3.527(6) no 55501
C(6) Mg(1) 3.549(4) yes 55501
C(6) O(1) 2.392(5) yes 55501
C(6) N(1) 2.457(5) yes 55501
C(6) C(2) 2.436(5) yes 55501
C(6) C(3) 2.745(6) yes 55501
C(6) C(4) 2.421(6) yes 55501
C(6) C(8) 3.179(6) yes 55501
C(6) C(9) 3.398(6) yes 55501
C(6) H(2) 2.032(5) no 55501
C(6) H(3) 2.027(5) no 55501
C(6) H(4) 2.029(5) no 55501
C(6) H(30) 2.820(6) no 55503
C(6) H(38) 3.016(6) no 55501
C(7) Mg(1) 3.473(4) yes 55501
C(7) O(1) 2.830(5) yes 55501
C(7) N(2) 3.545(5) yes 55501
C(7) C(1) 2.539(6) yes 55501
C(7) C(5) 2.482(6) yes 55501
C(7) C(8) 2.490(6) yes 55501
C(7) C(9) 2.521(6) yes 55501
C(7) C(10) 3.589(6) yes 55501
C(7) H(2) 2.615(6) no 55501
C(7) H(5) 2.826(6) no 55501
C(7) H(16) 3.554(6) no 55503
C(7) H(30) 3.106(6) no 55503
C(7) H(31) 3.544(6) no 55503
C(8) Mg(1) 2.224(4) yes 55501
C(8) O(1) 3.263(5) yes 55501
C(8) C(1) 3.551(6) yes 55501
C(8) C(6) 3.179(6) yes 55501
C(8) C(7) 2.490(6) yes 55501
C(8) C(9) 2.275(6) yes 55501
C(8) C(10) 2.255(6) yes 55501
C(8) C(11) 2.485(6) yes 55501
C(8) C(20) 3.439(6) yes 55501
C(8) C(28) 3.519(6) yes 55501
C(8) H(3) 2.651(6) no 55501
C(8) H(4) 3.250(6) no 55501
C(8) H(5) 3.205(6) no 55501
C(8) H(6) 3.183(6) no 55501
C(8) H(7) 2.747(6) no 55501
C(8) H(8) 2.739(6) no 55501
C(8) H(9) 3.257(6) no 55501
C(8) H(11) 3.500(6) no 55503
C(8) H(12) 2.878(6) no 55503
C(8) H(16) 3.291(6) no 55503
C(8) H(36) 3.507(6) no 55501
C(8) H(38) 2.909(6) no 55501
C(9) N(2) 2.192(5) yes 55501
C(9) C(6) 3.398(6) yes 55501
C(9) C(7) 2.521(6) yes 55501
C(9) C(8) 2.275(6) yes 55501
C(9) C(11) 3.589(6) yes 55501
C(9) C(42) 3.563(6) yes 55501
C(9) C(48) 3.596(6) yes 55501
C(9) C(53) 3.583(6) yes 55501
C(9) H(2) 3.356(6) no 55501
C(9) H(3) 3.216(6) no 55501
C(9) H(4) 2.609(6) no 55501
C(9) H(6) 2.074(6) no 55501
C(9) H(51) 2.993(6) no 55501
C(9) H(52) 3.456(6) no 55501
C(10) N(1) 2.175(5) yes 55501
C(10) C(7) 3.589(6) yes 55501
C(10) C(8) 2.255(6) yes 55501
C(10) C(11) 2.494(6) yes 55501
C(10) H(5) 2.083(6) no 55501
C(10) H(7) 3.102(6) no 55501
C(10) H(8) 3.106(6) no 55501
C(10) H(9) 2.555(6) no 55501
C(10) H(27) 3.157(7) no 55504
C(10) H(51) 2.916(6) no 55501
C(10) H(52) 3.548(6) no 55501
C(10) H(73) 3.229(7) no 55504
C(11) N(1) 3.547(5) yes 55501
C(11) C(8) 2.485(6) yes 55501
C(11) C(9) 3.589(6) yes 55501
C(11) C(10) 2.494(6) yes 55501
C(11) C(17) 3.511(6) yes 65501
C(11) C(20) 3.505(6) yes 55501
C(11) H(6) 2.784(6) no 55501
C(11) H(11) 3.424(6) no 55503
C(11) H(12) 3.123(6) no 55503
C(11) H(19) 2.999(6) no 65501
C(11) H(21) 3.148(6) no 65501
C(11) H(22) 3.311(6) no 65501
C(11) H(23) 3.443(6) no 65501
C(11) H(26) 3.378(7) no 55504
C(11) H(27) 3.305(7) no 55504
C(12) O(1) 2.998(5) yes 55501
C(12) C(1) 2.586(6) yes 55501
C(12) C(2) 1.541(6) yes 55501
C(12) C(3) 2.542(6) yes 55501
C(12) C(15) 1.541(6) yes 55501
C(12) H(1) 2.664(6) no 55501
C(12) H(10) 2.068(6) no 55501
C(12) H(11) 2.062(6) no 55501
C(12) H(12) 2.066(6) no 55501
C(12) H(13) 2.070(7) no 55501
C(12) H(14) 2.064(6) no 55501
C(12) H(15) 2.063(7) no 55501
C(12) H(16) 2.075(6) no 55501
C(12) H(17) 2.072(6) no 55501
C(12) H(18) 2.082(6) no 55501
C(13) O(1) 3.275(5) yes 55501
C(13) C(1) 3.138(6) yes 55501
C(13) C(2) 2.480(6) yes 55501
C(13) C(3) 3.481(6) yes 55501
C(13) C(14) 2.461(7) yes 55501
C(13) C(15) 2.525(6) yes 55501
C(13) H(7) 2.833(6) no 55503
C(13) H(13) 3.311(7) no 55501
C(13) H(14) 2.635(6) no 55501
C(13) H(15) 2.628(7) no 55501
C(13) H(16) 2.739(6) no 55501
C(13) H(17) 2.677(6) no 55501
C(13) H(18) 3.361(6) no 55501
C(13) H(23) 3.300(7) no 45503
C(13) H(30) 3.447(6) no 55503
C(13) H(55) 3.354(6) no 55503
C(14) C(2) 2.545(6) yes 55501
C(14) C(3) 2.818(6) yes 55501
C(14) C(13) 2.461(7) yes 55501
C(14) C(15) 2.475(7) yes 55501
C(14) H(1) 2.378(6) no 55501
C(14) H(10) 2.633(7) no 55501
C(14) H(11) 2.635(7) no 55501
C(14) H(12) 3.309(7) no 55501
C(14) H(16) 3.320(7) no 55501
C(14) H(17) 2.653(7) no 55501
C(14) H(18) 2.651(7) no 55501
C(14) H(49) 3.333(6) no 55503
C(14) H(61) 3.454(7) no 45401
C(15) O(1) 2.982(5) yes 55501
C(15) C(1) 3.113(6) yes 55501
C(15) C(2) 2.549(6) yes 55501
C(15) C(12) 1.541(6) yes 55501
C(15) C(13) 2.525(6) yes 55501
C(15) C(14) 2.475(7) yes 55501
C(15) C(37) 3.565(6) yes 55401
C(15) H(3) 3.544(6) no 55503
C(15) H(10) 3.361(6) no 55501
C(15) H(11) 2.679(6) no 55501
C(15) H(12) 2.736(6) no 55501
C(15) H(13) 2.663(7) no 55501
C(15) H(14) 2.636(7) no 55501
C(15) H(15) 3.321(7) no 55501
C(15) H(38) 3.515(6) no 55501
C(15) H(52) 3.252(6) no 55503
C(16) C(3) 2.561(6) yes 55501
C(16) C(5) 2.543(6) yes 55501
C(16) H(1) 2.695(6) no 55501
C(16) H(2) 2.691(6) no 55501
C(16) H(19) 2.066(6) no 55501
C(16) H(20) 2.061(7) no 55501
C(16) H(21) 2.057(6) no 55501
C(16) H(22) 2.077(6) no 55501
C(16) H(23) 2.058(7) no 55501
C(16) H(24) 2.069(6) no 55501
C(16) H(25) 2.077(7) no 55501
C(16) H(26) 2.071(7) no 55501
C(16) H(27) 2.070(7) no 55501
C(17) C(3) 2.898(6) yes 55501
C(17) C(4) 2.556(6) yes 55501
C(17) C(11) 3.511(6) yes 45501
C(17) C(18) 2.480(7) yes 55501
C(17) C(19) 2.480(7) yes 55501
C(17) H(1) 2.487(6) no 55501
C(17) H(7) 3.068(6) no 45501
C(17) H(8) 3.446(6) no 45501
C(17) H(9) 3.454(6) no 45501
C(17) H(22) 2.659(7) no 55501
C(17) H(23) 2.658(7) no 55501
C(17) H(24) 3.323(7) no 55501
C(17) H(25) 3.325(7) no 55501
C(17) H(26) 2.658(7) no 55501
C(17) H(27) 2.652(7) no 55501
C(17) H(29) 3.544(6) no 45504
C(17) H(32) 3.428(7) no 45501
C(17) H(36) 3.514(6) no 45504
C(18) C(4) 2.511(6) yes 55501
C(18) C(5) 2.994(6) yes 55501
C(18) C(17) 2.480(7) yes 55501
C(18) C(19) 2.497(7) yes 55501
C(18) H(2) 2.737(6) no 55501
C(18) H(7) 3.162(6) no 45501
C(18) H(9) 3.492(6) no 45501
C(18) H(19) 2.650(7) no 55501
C(18) H(20) 3.323(7) no 55501
C(18) H(21) 2.665(7) no 55501
C(18) H(25) 2.696(7) no 55501
C(18) H(26) 3.336(7) no 55501
C(18) H(27) 2.660(7) no 55501
C(18) H(55) 3.479(7) no 45501
C(18) H(56) 3.517(7) no 45501
C(18) H(66) 3.536(6) no 55501
C(19) C(3) 3.472(7) yes 55501
C(19) C(4) 2.475(6) yes 55501
C(19) C(5) 3.119(6) yes 55501
C(19) C(17) 2.480(7) yes 55501
C(19) C(18) 2.497(7) yes 55501
C(19) H(2) 3.066(6) no 55501
C(19) H(6) 3.550(7) no 45504
C(19) H(8) 3.431(7) no 45504
C(19) H(9) 3.114(7) no 45504
C(19) H(19) 2.658(7) no 55501
C(19) H(20) 2.659(8) no 55501
C(19) H(21) 3.323(7) no 55501
C(19) H(22) 2.678(7) no 55501
C(19) H(23) 3.332(7) no 55501
C(19) H(24) 2.688(7) no 55501
C(19) H(36) 3.585(7) no 45504
C(19) H(73) 3.492(9) no 55501
C(20) Mg(1) 2.179(4) yes 55501
C(20) C(8) 3.439(6) yes 55501
C(20) C(11) 3.505(6) yes 55501
C(20) C(22) 2.445(6) yes 55501
C(20) C(23) 2.865(6) yes 55501
C(20) C(24) 2.453(6) yes 55501
C(20) C(26) 2.541(6) yes 55501
C(20) C(28) 2.549(6) yes 55501
C(20) C(37) 3.593(6) yes 55401
C(20) H(8) 2.739(6) no 55501
C(20) H(16) 3.504(6) no 55501
C(20) H(28) 3.310(6) no 55501
C(20) H(29) 3.317(6) no 55501
C(20) H(30) 2.576(6) no 55501
C(20) H(31) 3.152(6) no 55501
C(20) H(32) 3.156(6) no 55501
C(20) H(36) 3.160(6) no 55501
C(20) H(37) 3.163(6) no 55501
C(20) H(38) 2.583(6) no 55501
C(20) H(43) 2.746(6) no 55401
C(21) Mg(1) 3.198(4) yes 55501
C(21) C(23) 2.442(6) yes 55501
C(21) C(24) 2.754(6) yes 55501
C(21) C(25) 2.380(6) yes 55501
C(21) H(8) 3.115(6) no 55501
C(21) H(28) 2.063(6) no 55501
C(21) H(30) 2.043(6) no 55501
C(21) H(31) 2.052(6) no 55501
C(21) H(32) 2.055(6) no 55501
C(21) H(43) 2.677(6) no 55401
C(22) C(20) 2.445(6) yes 55501
C(22) C(24) 2.353(7) yes 55501
C(22) C(25) 2.749(6) yes 55501
C(22) C(26) 2.485(6) yes 55501
C(22) C(27) 2.521(7) yes 55501
C(22) H(8) 3.561(6) no 55501
C(22) H(29) 3.234(7) no 55501
C(22) H(30) 3.282(6) no 55501
C(22) H(31) 2.722(6) no 55501
C(22) H(32) 2.712(6) no 55501
C(22) H(33) 2.558(7) no 55501
C(22) H(34) 3.136(7) no 55501
C(22) H(35) 3.134(7) no 55501
C(22) H(40) 3.370(6) no 55401
C(22) H(43) 2.771(6) no 55401
C(22) H(60) 3.491(6) no 55401
C(23) C(20) 2.865(6) yes 55501
C(23) C(21) 2.442(6) yes 55501
C(23) C(25) 2.422(6) yes 55501
C(23) H(28) 2.046(7) no 55501
C(23) H(29) 2.022(7) no 55501
C(23) H(33) 2.044(7) no 55501
C(23) H(34) 2.046(7) no 55501
C(23) H(35) 2.048(7) no 55501
C(23) H(43) 2.895(6) no 55401
C(24) C(20) 2.453(6) yes 55501
C(24) C(21) 2.754(6) yes 55501
C(24) C(22) 2.353(7) yes 55501
C(24) C(27) 2.510(7) yes 55501
C(24) C(28) 2.505(7) yes 55501
C(24) H(8) 3.375(6) no 55501
C(24) H(20) 3.460(6) no 55504
C(24) H(26) 3.483(8) no 55504
C(24) H(28) 3.231(7) no 55501
C(24) H(33) 3.286(8) no 55501
C(24) H(34) 2.763(7) no 55501
C(24) H(35) 2.761(7) no 55501
C(24) H(36) 2.740(7) no 55501
C(24) H(37) 2.732(7) no 55501
C(24) H(38) 3.300(7) no 55501
C(24) H(43) 2.900(6) no 55401
C(24) H(44) 3.476(6) no 55401
C(25) Mg(1) 3.095(4) yes 55501
C(25) C(21) 2.380(6) yes 55501
C(25) C(22) 2.749(6) yes 55501
C(25) C(23) 2.422(6) yes 55501
C(25) C(37) 3.587(6) yes 55401
C(25) H(8) 2.858(6) no 55501
C(25) H(18) 3.500(6) no 55501
C(25) H(29) 2.053(6) no 55501
C(25) H(36) 2.065(6) no 55501
C(25) H(37) 2.052(6) no 55501
C(25) H(38) 2.060(6) no 55501
C(25) H(43) 2.847(6) no 55401
C(26) Mg(1) 3.506(5) yes 55501
C(26) C(20) 2.541(6) yes 55501
C(26) C(22) 2.485(6) yes 55501
C(26) H(3) 3.304(6) no 55503
C(26) H(12) 3.425(6) no 55503
C(26) H(15) 3.537(7) no 65501
C(26) H(21) 3.426(7) no 65501
C(26) H(28) 2.609(6) no 55501
C(26) H(41) 3.479(6) no 55401
C(26) H(43) 3.596(6) no 55401
C(27) C(22) 2.521(7) yes 55501
C(27) C(24) 2.510(7) yes 55501
C(27) H(13) 3.575(7) no 55504
C(27) H(28) 2.675(7) no 55501
C(27) H(29) 2.664(8) no 55501
C(27) H(37) 3.194(7) no 55504
C(27) H(44) 2.902(7) no 55404
C(27) H(45) 3.387(7) no 55404
C(27) H(65) 3.369(8) no 55401
C(28) Mg(1) 3.259(5) yes 55501
C(28) C(1) 3.573(6) yes 55501
C(28) C(8) 3.519(6) yes 55501
C(28) C(20) 2.549(6) yes 55501
C(28) C(24) 2.505(7) yes 55501
C(28) H(8) 3.440(6) no 55501
C(28) H(18) 3.259(6) no 55501
C(28) H(29) 2.630(6) no 55501
C(28) H(35) 3.409(7) no 45504
C(29) Mg(2) 2.980(4) yes 55501
C(29) N(3) 3.340(5) yes 55501
C(29) C(31) 2.401(6) yes 55501
C(29) C(32) 2.838(6) yes 55501
C(29) C(33) 2.430(6) yes 55501
C(29) C(35) 2.542(6) yes 55501
C(29) C(36) 3.552(6) yes 55501
C(29) C(40) 2.581(6) yes 55501
C(29) C(41) 3.137(6) yes 55501
C(29) C(42) 3.122(6) yes 55501
C(29) C(56) 3.579(6) yes 55501
C(29) H(39) 3.272(6) no 55501
C(29) H(40) 3.300(6) no 55501
C(29) H(41) 3.272(5) no 55501
C(29) H(42) 2.600(6) no 55501
C(29) H(48) 2.847(6) no 55501
C(29) H(50) 3.398(6) no 55501
C(29) H(51) 3.393(6) no 55501
C(29) H(53) 2.818(6) no 55501
C(29) H(74) 2.655(6) no 55501
C(30) O(2) 2.436(5) yes 55501
C(30) C(32) 2.468(6) yes 55501
C(30) C(33) 2.796(6) yes 55501
C(30) C(34) 2.431(6) yes 55501
C(30) C(40) 1.542(6) yes 55501
C(30) C(41) 2.482(6) yes 55501
C(30) C(42) 2.557(6) yes 55501
C(30) C(43) 2.551(6) yes 55501
C(30) H(39) 2.048(6) no 55501
C(30) H(48) 2.658(6) no 55501
C(30) H(49) 3.329(6) no 55501
C(30) H(50) 2.655(6) no 55501
C(30) H(51) 2.777(6) no 55501
C(30) H(52) 3.384(6) no 55501
C(30) H(53) 2.719(6) no 55501
C(30) H(54) 2.718(6) no 55501
C(30) H(55) 3.379(6) no 55501
C(30) H(56) 2.764(6) no 55501
C(30) H(74) 3.009(6) no 55501
C(30) H(75) 3.553(6) no 55501
C(31) C(29) 2.401(6) yes 55501
C(31) C(33) 2.363(6) yes 55501
C(31) C(34) 2.744(6) yes 55501
C(31) C(40) 2.544(6) yes 55501
C(31) C(41) 3.479(6) yes 55501
C(31) C(43) 2.818(6) yes 55501
C(31) C(44) 2.571(6) yes 55501
C(31) C(45) 2.894(6) yes 55501
C(31) C(47) 3.468(7) yes 55501
C(31) H(40) 3.245(6) no 55501
C(31) H(50) 3.327(6) no 55501
C(31) H(54) 2.637(6) no 55501
C(31) H(56) 2.800(6) no 55501
C(31) H(57) 2.896(6) no 55501
C(31) H(58) 2.698(6) no 55501
C(31) H(64) 3.297(6) no 55501
C(31) H(74) 3.508(6) no 55501
C(32) C(29) 2.838(6) yes 55501
C(32) C(30) 2.468(6) yes 55501
C(32) C(34) 2.419(6) yes 55501
C(32) C(45) 2.547(6) yes 55501
C(32) C(46) 2.518(6) yes 55501
C(32) C(47) 2.472(6) yes 55501
C(32) H(39) 2.035(6) no 55501
C(32) H(40) 2.042(6) no 55501
C(32) H(57) 2.752(6) no 55501
C(32) H(58) 2.716(6) no 55501
C(32) H(59) 3.379(6) no 55501
C(32) H(60) 2.672(6) no 55501
C(32) H(61) 2.713(6) no 55501
C(32) H(62) 3.361(6) no 55501
C(32) H(63) 3.321(6) no 55501
C(32) H(64) 2.638(6) no 55501
C(32) H(65) 2.651(6) no 55501
C(33) N(3) 3.227(5) yes 55501
C(33) C(29) 2.430(6) yes 55501
C(33) C(30) 2.796(6) yes 55501
C(33) C(31) 2.363(6) yes 55501
C(33) C(35) 2.480(6) yes 55501
C(33) C(44) 2.549(6) yes 55501
C(33) C(46) 3.001(6) yes 55501
C(33) C(47) 3.114(6) yes 55501
C(33) H(39) 3.236(6) no 55501
C(33) H(41) 2.588(6) no 55501
C(33) H(42) 3.230(6) no 55501
C(33) H(60) 2.677(6) no 55501
C(33) H(61) 3.229(6) no 55501
C(33) H(64) 3.387(6) no 55501
C(33) H(65) 2.829(6) no 55501
C(33) H(74) 3.519(6) no 55501
C(34) Mg(2) 3.554(4) yes 55501
C(34) O(2) 2.391(5) yes 55501
C(34) N(3) 2.459(5) yes 55501
C(34) C(30) 2.431(6) yes 55501
C(34) C(31) 2.744(6) yes 55501
C(34) C(32) 2.419(6) yes 55501
C(34) C(36) 3.181(6) yes 55501
C(34) C(37) 3.399(6) yes 55501
C(34) H(40) 2.028(6) no 55501
C(34) H(41) 2.037(5) no 55501
C(34) H(42) 2.028(6) no 55501
C(34) H(74) 3.016(6) no 55501
C(35) Mg(2) 3.474(4) yes 55501
C(35) O(2) 2.829(5) yes 55501
C(35) N(4) 3.540(5) yes 55501
C(35) C(29) 2.542(6) yes 55501
C(35) C(33) 2.480(6) yes 55501
C(35) C(36) 2.486(6) yes 55501
C(35) C(37) 2.517(6) yes 55501
C(35) C(38) 3.587(6) yes 55501
C(35) H(40) 2.609(6) no 55501
C(35) H(43) 2.825(6) no 55501
C(36) Mg(2) 2.224(4) yes 55501
C(36) O(2) 3.258(5) yes 55501
C(36) C(29) 3.552(6) yes 55501
C(36) C(34) 3.181(6) yes 55501
C(36) C(35) 2.486(6) yes 55501
C(36) C(37) 2.274(6) yes 55501
C(36) C(38) 2.256(6) yes 55501
C(36) C(39) 2.487(6) yes 55501
C(36) C(48) 3.437(6) yes 55501
C(36) C(56) 3.524(6) yes 55501
C(36) H(41) 3.246(6) no 55501
C(36) H(42) 2.642(6) no 55501
C(36) H(43) 3.205(6) no 55501
C(36) H(44) 3.184(6) no 55501
C(36) H(45) 3.260(6) no 55501
C(36) H(46) 2.739(6) no 55501
C(36) H(47) 2.748(6) no 55501
C(36) H(74) 2.919(6) no 55501
C(36) H(76) 3.507(6) no 55501
C(37) N(4) 2.184(6) yes 55501
C(37) C(34) 3.399(6) yes 55501
C(37) C(35) 2.517(6) yes 55501
C(37) C(36) 2.274(6) yes 55501
C(37) C(39) 3.589(6) yes 55501
C(37) H(40) 3.343(6) no 55501
C(37) H(41) 2.607(6) no 55501
C(37) H(42) 3.213(6) no 55501
C(37) H(44) 2.074(6) no 55501
C(38) N(3) 2.179(5) yes 55501
C(38) C(35) 3.587(6) yes 55501
C(38) C(36) 2.256(6) yes 55501
C(38) C(39) 2.494(6) yes 55501
C(38) H(43) 2.082(6) no 55501
C(38) H(45) 2.557(6) no 55501
C(38) H(46) 3.114(6) no 55501
C(38) H(47) 3.092(6) no 55501
C(38) H(63) 3.162(7) no 45504
C(39) N(3) 3.548(5) yes 55501
C(39) C(36) 2.487(6) yes 55501
C(39) C(37) 3.589(6) yes 55501
C(39) C(38) 2.494(6) yes 55501
C(39) C(45) 3.513(6) yes 45501
C(39) C(48) 3.499(6) yes 55501
C(39) H(44) 2.784(6) no 55501
C(39) H(57) 3.139(6) no 45501
C(39) H(59) 3.014(6) no 45501
C(39) H(61) 3.437(6) no 45501
C(39) H(62) 3.311(6) no 45501
C(39) H(63) 3.278(7) no 45504
C(39) H(64) 3.402(7) no 45504
C(40) O(2) 2.994(5) yes 55501
C(40) C(29) 2.581(6) yes 55501
C(40) C(30) 1.542(6) yes 55501
C(40) C(31) 2.544(6) yes 55501
C(40) H(39) 2.665(6) no 55501
C(40) H(48) 2.068(6) no 55501
C(40) H(49) 2.066(6) no 55501
C(40) H(50) 2.064(6) no 55501
C(40) H(51) 2.075(6) no 55501
C(40) H(52) 2.074(6) no 55501
C(40) H(53) 2.077(6) no 55501
C(40) H(54) 2.068(7) no 55501
C(40) H(55) 2.070(6) no 55501
C(40) H(56) 2.077(6) no 55501
C(41) O(2) 3.279(5) yes 55501
C(41) C(29) 3.137(6) yes 55501
C(41) C(30) 2.482(6) yes 55501
C(41) C(31) 3.479(6) yes 55501
C(41) C(42) 2.522(6) yes 55501
C(41) C(43) 2.459(7) yes 55501
C(41) H(14) 3.346(6) no 55503
C(41) H(51) 3.354(6) no 55501
C(41) H(52) 2.674(6) no 55501
C(41) H(53) 2.744(6) no 55501
C(41) H(54) 2.629(7) no 55501
C(41) H(55) 2.626(6) no 55501
C(41) H(56) 3.311(7) no 55501
C(42) O(2) 2.988(5) yes 55501
C(42) C(9) 3.563(6) yes 55501
C(42) C(29) 3.122(6) yes 55501
C(42) C(30) 2.557(6) yes 55501
C(42) C(41) 2.522(6) yes 55501
C(42) C(43) 2.480(7) yes 55501
C(42) H(17) 3.252(6) no 55503
C(42) H(48) 2.731(6) no 55501
C(42) H(49) 2.684(6) no 55501
C(42) H(50) 3.357(6) no 55501
C(42) H(54) 3.325(7) no 55501
C(42) H(55) 2.644(7) no 55501
C(42) H(56) 2.668(7) no 55501
C(42) H(74) 3.518(7) no 55501
C(43) C(30) 2.551(6) yes 55501
C(43) C(31) 2.818(6) yes 55501
C(43) C(41) 2.459(7) yes 55501
C(43) C(42) 2.480(7) yes 55501
C(43) H(11) 3.341(6) no 55503
C(43) H(23) 3.443(7) no 65501
C(43) H(39) 2.376(6) no 55501
C(43) H(48) 3.310(7) no 55501
C(43) H(49) 2.626(7) no 55501
C(43) H(50) 2.631(7) no 55501
C(43) H(51) 2.648(7) no 55501
C(43) H(52) 2.658(7) no 55501
C(43) H(53) 3.327(7) no 55501
C(44) C(31) 2.571(6) yes 55501
C(44) C(33) 2.549(6) yes 55501
C(44) H(39) 2.708(6) no 55501
C(44) H(40) 2.697(6) no 55501
C(44) H(57) 2.057(6) no 55501
C(44) H(58) 2.054(7) no 55501
C(44) H(59) 2.063(6) no 55501
C(44) H(60) 2.065(6) no 55501
C(44) H(61) 2.055(7) no 55501
C(44) H(62) 2.076(6) no 55501
C(44) H(63) 2.072(6) no 55501
C(44) H(64) 2.068(7) no 55501
C(44) H(65) 2.079(7) no 55501
C(45) C(31) 2.894(6) yes 55501
C(45) C(32) 2.547(6) yes 55501
C(45) C(39) 3.513(6) yes 65501
C(45) C(46) 2.476(7) yes 55501
C(45) C(47) 2.480(7) yes 55501
C(45) H(39) 2.488(6) no 55501
C(45) H(45) 3.456(6) no 65501
C(45) H(46) 3.441(6) no 65501
C(45) H(47) 3.076(6) no 65501
C(45) H(60) 3.318(7) no 55501
C(45) H(61) 2.649(7) no 55501
C(45) H(62) 2.664(7) no 55501
C(45) H(63) 2.644(7) no 55501
C(45) H(64) 2.667(7) no 55501
C(45) H(65) 3.325(7) no 55501
C(45) H(67) 3.548(6) no 55504
C(45) H(68) 3.418(7) no 65501
C(45) H(76) 3.515(6) no 55504
C(46) C(32) 2.518(6) yes 55501
C(46) C(33) 3.001(6) yes 55501
C(46) C(45) 2.476(7) yes 55501
C(46) C(47) 2.510(7) yes 55501
C(46) H(40) 2.748(6) no 55501
C(46) H(45) 3.497(6) no 65501
C(46) H(47) 3.153(6) no 65501
C(46) H(57) 2.655(7) no 55501
C(46) H(58) 3.317(7) no 55501
C(46) H(59) 2.660(7) no 55501
C(46) H(63) 2.698(7) no 55501
C(46) H(64) 3.343(7) no 55501
C(46) H(65) 2.698(7) no 55501
C(47) C(31) 3.468(7) yes 55501
C(47) C(32) 2.472(6) yes 55501
C(47) C(33) 3.114(6) yes 55501
C(47) C(45) 2.480(7) yes 55501
C(47) C(46) 2.510(7) yes 55501
C(47) H(40) 3.064(6) no 55501
C(47) H(44) 3.569(7) no 55504
C(47) H(45) 3.100(7) no 55504
C(47) H(46) 3.441(7) no 55504
C(47) H(57) 3.324(7) no 55501
C(47) H(58) 2.655(8) no 55501
C(47) H(59) 2.658(7) no 55501
C(47) H(60) 2.702(7) no 55501
C(47) H(61) 3.342(7) no 55501
C(47) H(62) 2.698(7) no 55501
C(47) H(76) 3.584(7) no 55504
C(48) Mg(2) 2.173(4) yes 55501
C(48) C(9) 3.596(6) yes 55501
C(48) C(36) 3.437(6) yes 55501
C(48) C(39) 3.499(6) yes 55501
C(48) C(50) 2.451(6) yes 55501
C(48) C(51) 2.866(6) yes 55501
C(48) C(52) 2.462(6) yes 55501
C(48) C(54) 2.540(6) yes 55501
C(48) C(56) 2.561(6) yes 55501
C(48) H(5) 2.746(6) no 55501
C(48) H(46) 2.728(6) no 55501
C(48) H(53) 3.503(6) no 55501
C(48) H(66) 3.315(6) no 55501
C(48) H(67) 3.326(6) no 55501
C(48) H(68) 3.147(6) no 55501
C(48) H(69) 3.160(6) no 55501
C(48) H(70) 2.575(6) no 55501
C(48) H(74) 2.601(6) no 55501
C(48) H(75) 3.178(6) no 55501
C(48) H(76) 3.165(6) no 55501
C(49) Mg(2) 3.201(4) yes 55501
C(49) C(51) 2.434(6) yes 55501
C(49) C(52) 2.754(6) yes 55501
C(49) C(53) 2.379(6) yes 55501
C(49) H(5) 2.670(6) no 55501
C(49) H(46) 3.105(6) no 55501
C(49) H(66) 2.066(6) no 55501
C(49) H(68) 2.059(6) no 55501
C(49) H(69) 2.058(6) no 55501
C(49) H(70) 2.049(6) no 55501
C(50) C(48) 2.451(6) yes 55501
C(50) C(52) 2.359(7) yes 55501
C(50) C(53) 2.753(7) yes 55501
C(50) C(54) 2.487(6) yes 55501
C(50) C(55) 2.528(7) yes 55501
C(50) H(2) 3.375(6) no 55501
C(50) H(5) 2.773(6) no 55501
C(50) H(24) 3.488(6) no 55501
C(50) H(46) 3.556(6) no 55501
C(50) H(67) 3.239(7) no 55501
C(50) H(68) 2.716(7) no 55501
C(50) H(69) 2.718(6) no 55501
C(50) H(70) 3.285(6) no 55501
C(50) H(71) 3.142(7) no 55501
C(50) H(72) 3.140(7) no 55501
C(50) H(73) 2.564(7) no 55501
C(51) C(48) 2.866(6) yes 55501
C(51) C(49) 2.434(6) yes 55501
C(51) C(53) 2.417(7) yes 55501
C(51) H(5) 2.895(6) no 55501
C(51) H(66) 2.045(7) no 55501
C(51) H(67) 2.028(7) no 55501
C(51) H(71) 2.060(7) no 55501
C(51) H(72) 2.054(7) no 55501
C(51) H(73) 2.052(7) no 55501
C(52) C(48) 2.462(6) yes 55501
C(52) C(49) 2.754(6) yes 55501
C(52) C(50) 2.359(7) yes 55501
C(52) C(55) 2.515(7) yes 55501
C(52) C(56) 2.504(7) yes 55501
C(52) H(5) 2.902(6) no 55501
C(52) H(6) 3.467(6) no 55501
C(52) H(46) 3.377(6) no 55501
C(52) H(58) 3.475(6) no 45504
C(52) H(64) 3.503(8) no 45504
C(52) H(66) 3.237(7) no 55501
C(52) H(71) 2.767(7) no 55501
C(52) H(72) 2.765(7) no 55501
C(52) H(73) 3.291(7) no 55501
C(52) H(74) 3.303(7) no 55501
C(52) H(75) 2.726(7) no 55501
C(52) H(76) 2.735(7) no 55501
C(53) Mg(2) 3.096(4) yes 55501
C(53) C(9) 3.583(6) yes 55501
C(53) C(49) 2.379(6) yes 55501
C(53) C(50) 2.753(7) yes 55501
C(53) C(51) 2.417(7) yes 55501
C(53) H(5) 2.843(6) no 55501
C(53) H(46) 2.857(6) no 55501
C(53) H(51) 3.507(6) no 55501
C(53) H(67) 2.051(6) no 55501
C(53) H(74) 2.070(6) no 55501
C(53) H(75) 2.055(6) no 55501
C(53) H(76) 2.064(6) no 55501
C(54) Mg(2) 3.513(5) yes 55501
C(54) C(48) 2.540(6) yes 55501
C(54) C(50) 2.487(6) yes 55501
C(54) H(4) 3.479(6) no 55501
C(54) H(5) 3.593(6) no 55501
C(54) H(54) 3.530(7) no 45501
C(54) H(57) 3.424(7) no 45501
C(54) H(66) 2.610(6) no 55501
C(55) C(50) 2.528(7) yes 55501
C(55) C(52) 2.515(7) yes 55501
C(55) H(6) 2.912(7) no 45504
C(55) H(9) 3.377(7) no 45504
C(55) H(25) 3.382(8) no 55501
C(55) H(56) 3.567(7) no 45504
C(55) H(66) 2.682(7) no 55501
C(55) H(67) 2.668(8) no 55501
C(55) H(75) 3.188(7) no 45504
C(56) Mg(2) 3.262(5) yes 55501
C(56) C(29) 3.579(6) yes 55501
C(56) C(36) 3.524(6) yes 55501
C(56) C(48) 2.561(6) yes 55501
C(56) C(52) 2.504(7) yes 55501
C(56) H(46) 3.446(6) no 55501
C(56) H(51) 3.266(7) no 55501
C(56) H(67) 2.627(7) no 55501
C(56) H(71) 3.410(7) no 55504
H(1) C(1) 3.272(6) no 55501
H(1) C(2) 2.044(6) no 55501
H(1) C(4) 2.037(6) no 55501
H(1) C(5) 3.230(6) no 55501
H(1) C(12) 2.664(6) no 55501
H(1) C(14) 2.378(6) no 55501
H(1) C(16) 2.695(6) no 55501
H(1) C(17) 2.487(6) no 55501
H(2) N(1) 3.223(5) no 55501
H(2) C(1) 3.300(6) no 55501
H(2) C(3) 3.239(6) no 55501
H(2) C(4) 2.032(6) no 55501
H(2) C(6) 2.032(5) no 55501
H(2) C(7) 2.615(6) no 55501
H(2) C(9) 3.356(6) no 55501
H(2) C(16) 2.691(6) no 55501
H(2) C(18) 2.737(6) no 55501
H(2) C(19) 3.066(6) no 55501
H(2) C(50) 3.375(6) no 55501
H(3) Mg(1) 3.194(4) no 55501
H(3) Mg(1) 3.159(4) no 55503
H(3) O(1) 2.466(5) no 55501
H(3) N(1) 1.997(5) no 55501
H(3) C(1) 2.604(6) no 55501
H(3) C(5) 3.234(6) no 55501
H(3) C(6) 2.027(5) no 55501
H(3) C(8) 2.651(6) no 55501
H(3) C(9) 3.216(6) no 55501
H(3) C(15) 3.544(6) no 55503
H(3) C(26) 3.304(6) no 55503
H(4) N(1) 2.005(5) no 55501
H(4) C(1) 3.267(6) no 55501
H(4) C(5) 2.583(6) no 55501
H(4) C(6) 2.029(5) no 55501
H(4) C(8) 3.250(6) no 55501
H(4) C(9) 2.609(6) no 55501
H(4) C(54) 3.479(6) no 55501
H(5) N(1) 2.111(5) no 55501
H(5) N(2) 3.138(5) no 55501
H(5) C(7) 2.826(6) no 55501
H(5) C(8) 3.205(6) no 55501
H(5) C(10) 2.083(6) no 55501
H(5) C(48) 2.746(6) no 55501
H(5) C(49) 2.670(6) no 55501
H(5) C(50) 2.773(6) no 55501
H(5) C(51) 2.895(6) no 55501
H(5) C(52) 2.902(6) no 55501
H(5) C(53) 2.843(6) no 55501
H(5) C(54) 3.593(6) no 55501
H(6) N(1) 3.120(5) no 55501
H(6) N(2) 2.103(5) no 55501
H(6) C(8) 3.183(6) no 55501
H(6) C(9) 2.074(6) no 55501
H(6) C(11) 2.784(6) no 55501
H(6) C(19) 3.550(7) no 55504
H(6) C(52) 3.467(6) no 55501
H(6) C(55) 2.912(7) no 55504
H(7) N(2) 2.003(5) no 55501
H(7) C(8) 2.747(6) no 55501
H(7) C(10) 3.102(6) no 55501
H(7) C(13) 2.833(6) no 55503
H(7) C(17) 3.068(6) no 65501
H(7) C(18) 3.162(6) no 65501
H(8) Mg(1) 3.429(5) no 55501
H(8) N(2) 1.990(6) no 55501
H(8) C(8) 2.739(6) no 55501
H(8) C(10) 3.106(6) no 55501
H(8) C(17) 3.446(6) no 65501
H(8) C(19) 3.431(7) no 55504
H(8) C(20) 2.739(6) no 55501
H(8) C(21) 3.115(6) no 55501
H(8) C(22) 3.561(6) no 55501
H(8) C(24) 3.375(6) no 55501
H(8) C(25) 2.858(6) no 55501
H(8) C(28) 3.440(6) no 55501
H(9) N(2) 2.006(5) no 55501
H(9) C(8) 3.257(6) no 55501
H(9) C(10) 2.555(6) no 55501
H(9) C(17) 3.454(6) no 65501
H(9) C(18) 3.492(6) no 65501
H(9) C(19) 3.114(7) no 55504
H(9) C(55) 3.377(7) no 55504
H(10) C(1) 3.416(6) no 55501
H(10) C(2) 2.667(6) no 55501
H(10) C(3) 3.344(6) no 55501
H(10) C(12) 2.068(6) no 55501
H(10) C(14) 2.633(7) no 55501
H(10) C(15) 3.361(6) no 55501
H(11) N(2) 3.526(5) no 55503
H(11) C(2) 3.325(6) no 55501
H(11) C(8) 3.500(6) no 55503
H(11) C(11) 3.424(6) no 55503
H(11) C(12) 2.062(6) no 55501
H(11) C(14) 2.635(7) no 55501
H(11) C(15) 2.679(6) no 55501
H(11) C(43) 3.341(6) no 55503
H(12) Mg(1) 2.764(5) no 55503
H(12) O(1) 2.669(5) no 55501
H(12) N(2) 3.249(5) no 55503
H(12) C(1) 2.836(6) no 55501
H(12) C(2) 2.646(6) no 55501
H(12) C(8) 2.878(6) no 55503
H(12) C(11) 3.123(6) no 55503
H(12) C(12) 2.066(6) no 55501
H(12) C(14) 3.309(7) no 55501
H(12) C(15) 2.736(6) no 55501
H(12) C(26) 3.425(6) no 55503
H(13) C(2) 2.749(6) no 55501
H(13) C(3) 2.785(6) no 55501
H(13) C(12) 2.070(7) no 55501
H(13) C(13) 3.311(7) no 55501
H(13) C(15) 2.663(7) no 55501
H(13) C(27) 3.575(7) no 45504
H(13) C(46) 3.530(7) no 45401
H(14) C(2) 3.374(6) no 55501
H(14) C(12) 2.064(6) no 55501
H(14) C(13) 2.635(6) no 55501
H(14) C(15) 2.636(7) no 55501
H(14) C(41) 3.346(6) no 55503
H(14) C(46) 3.479(7) no 45401
H(15) C(2) 2.720(6) no 55501
H(15) C(3) 2.651(6) no 55501
H(15) C(12) 2.063(7) no 55501
H(15) C(13) 2.628(7) no 55501
H(15) C(15) 3.321(7) no 55501
H(15) C(26) 3.537(7) no 45501
H(16) Mg(1) 2.976(5) no 55501
H(16) Mg(1) 3.191(5) no 55503
H(16) O(1) 2.286(5) no 55501
H(16) O(1) 3.570(5) no 55503
H(16) C(1) 2.804(6) no 55501
H(16) C(2) 2.709(6) no 55501
H(16) C(7) 3.554(6) no 55503
H(16) C(8) 3.291(6) no 55503
H(16) C(12) 2.075(6) no 55501
H(16) C(13) 2.739(6) no 55501
H(16) C(14) 3.320(7) no 55501
H(16) C(20) 3.504(6) no 55501
H(17) N(3) 3.455(6) no 55401
H(17) C(2) 3.376(6) no 55501
H(17) C(12) 2.072(6) no 55501
H(17) C(13) 2.677(6) no 55501
H(17) C(14) 2.653(7) no 55501
H(17) C(37) 3.453(6) no 55401
H(17) C(38) 3.543(6) no 55401
H(17) C(42) 3.252(6) no 55503
H(18) O(1) 3.409(5) no 55501
H(18) N(4) 3.529(5) no 55401
H(18) C(1) 3.384(6) no 55501
H(18) C(2) 2.773(6) no 55501
H(18) C(12) 2.082(6) no 55501
H(18) C(13) 3.361(6) no 55501
H(18) C(14) 2.651(7) no 55501
H(18) C(25) 3.500(6) no 55501
H(18) C(28) 3.259(6) no 55501
H(18) C(37) 2.993(6) no 55401
H(18) C(38) 2.916(6) no 55401
H(19) C(4) 3.383(6) no 55501
H(19) C(11) 2.999(6) no 45501
H(19) C(16) 2.066(6) no 55501
H(19) C(18) 2.650(7) no 55501
H(19) C(19) 2.658(7) no 55501
H(20) C(3) 2.722(6) no 55501
H(20) C(4) 2.741(6) no 55501
H(20) C(16) 2.061(7) no 55501
H(20) C(18) 3.323(7) no 55501
H(20) C(19) 2.659(8) no 55501
H(20) C(24) 3.460(6) no 45504
H(21) C(3) 2.892(6) no 55501
H(21) C(4) 2.754(6) no 55501
H(21) C(11) 3.148(6) no 45501
H(21) C(16) 2.057(6) no 55501
H(21) C(18) 2.665(7) no 55501
H(21) C(19) 3.323(7) no 55501
H(21) C(26) 3.426(7) no 45501
H(22) C(4) 3.353(6) no 55501
H(22) C(11) 3.311(6) no 45501
H(22) C(16) 2.077(6) no 55501
H(22) C(17) 2.659(7) no 55501
H(22) C(19) 2.678(7) no 55501
H(23) C(4) 2.708(6) no 55501
H(23) C(5) 3.221(6) no 55501
H(23) C(11) 3.443(6) no 45501
H(23) C(13) 3.300(7) no 45503
H(23) C(16) 2.058(7) no 55501
H(23) C(17) 2.658(7) no 55501
H(23) C(19) 3.332(7) no 55501
H(23) C(43) 3.443(7) no 45501
H(24) C(4) 2.668(6) no 55501
H(24) C(5) 2.677(6) no 55501
H(24) C(16) 2.069(6) no 55501
H(24) C(17) 3.323(7) no 55501
H(24) C(19) 2.688(7) no 55501
H(24) C(50) 3.488(6) no 55501
H(25) C(4) 2.636(7) no 55501
H(25) C(5) 2.818(6) no 55501
H(25) C(16) 2.077(7) no 55501
H(25) C(17) 3.325(7) no 55501
H(25) C(18) 2.696(7) no 55501
H(25) C(55) 3.382(8) no 55501
H(26) C(3) 3.327(6) no 55501
H(26) C(4) 2.670(6) no 55501
H(26) C(5) 3.424(6) no 55501
H(26) C(11) 3.378(7) no 45504
H(26) C(16) 2.071(7) no 55501
H(26) C(17) 2.658(7) no 55501
H(26) C(18) 3.336(7) no 55501
H(26) C(24) 3.483(8) no 45504
H(27) N(2) 3.364(6) no 45504
H(27) C(4) 3.320(6) no 55501
H(27) C(10) 3.157(7) no 45504
H(27) C(11) 3.305(7) no 45504
H(27) C(16) 2.070(7) no 55501
H(27) C(17) 2.652(7) no 55501
H(27) C(18) 2.660(7) no 55501
H(28) C(20) 3.310(6) no 55501
H(28) C(21) 2.063(6) no 55501
H(28) C(23) 2.046(7) no 55501
H(28) C(24) 3.231(7) no 55501
H(28) C(26) 2.609(6) no 55501
H(28) C(27) 2.675(7) no 55501
H(28) C(46) 3.532(6) no 55401
H(29) C(17) 3.544(6) no 55504
H(29) C(20) 3.317(6) no 55501
H(29) C(22) 3.234(7) no 55501
H(29) C(23) 2.022(7) no 55501
H(29) C(25) 2.053(6) no 55501
H(29) C(27) 2.664(8) no 55501
H(29) C(28) 2.630(6) no 55501
H(30) Mg(1) 2.880(5) no 55501
H(30) O(1) 2.793(5) no 55503
H(30) C(1) 2.653(6) no 55503
H(30) C(2) 3.350(6) no 55503
H(30) C(6) 2.820(6) no 55503
H(30) C(7) 3.106(6) no 55503
H(30) C(13) 3.447(6) no 55503
H(30) C(20) 2.576(6) no 55501
H(30) C(21) 2.043(6) no 55501
H(30) C(22) 3.282(6) no 55501
H(31) C(7) 3.544(6) no 55503
H(31) C(20) 3.152(6) no 55501
H(31) C(21) 2.052(6) no 55501
H(31) C(22) 2.722(6) no 55501
H(32) C(17) 3.428(7) no 65501
H(32) C(20) 3.156(6) no 55501
H(32) C(21) 2.055(6) no 55501
H(32) C(22) 2.712(6) no 55501
H(33) C(22) 2.558(7) no 55501
H(33) C(23) 2.044(7) no 55501
H(33) C(24) 3.286(8) no 55501
H(33) C(38) 3.230(7) no 55404
H(33) C(47) 3.495(9) no 55401
H(34) C(22) 3.136(7) no 55501
H(34) C(23) 2.046(7) no 55501
H(34) C(24) 2.763(7) no 55501
H(35) C(22) 3.134(7) no 55501
H(35) C(23) 2.048(7) no 55501
H(35) C(24) 2.761(7) no 55501
H(35) C(28) 3.409(7) no 55504
H(36) N(2) 3.464(6) no 55501
H(36) C(8) 3.507(6) no 55501
H(36) C(17) 3.514(6) no 55504
H(36) C(19) 3.585(7) no 55504
H(36) C(20) 3.160(6) no 55501
H(36) C(24) 2.740(7) no 55501
H(36) C(25) 2.065(6) no 55501
H(37) C(2) 3.547(6) no 55501
H(37) C(20) 3.163(6) no 55501
H(37) C(24) 2.732(7) no 55501
H(37) C(25) 2.052(6) no 55501
H(37) C(27) 3.194(7) no 45504
H(38) Mg(1) 2.589(5) no 55501
H(38) O(1) 2.952(5) no 55501
H(38) N(1) 3.375(6) no 55501
H(38) N(2) 3.473(6) no 55501
H(38) C(1) 2.652(6) no 55501
H(38) C(2) 3.021(6) no 55501
H(38) C(3) 3.513(6) no 55501
H(38) C(5) 3.527(6) no 55501
H(38) C(6) 3.016(6) no 55501
H(38) C(8) 2.909(6) no 55501
H(38) C(15) 3.515(6) no 55501
H(38) C(20) 2.583(6) no 55501
H(38) C(24) 3.300(7) no 55501
H(38) C(25) 2.060(6) no 55501
H(39) C(29) 3.272(6) no 55501
H(39) C(30) 2.048(6) no 55501
H(39) C(32) 2.035(6) no 55501
H(39) C(33) 3.236(6) no 55501
H(39) C(40) 2.665(6) no 55501
H(39) C(43) 2.376(6) no 55501
H(39) C(44) 2.708(6) no 55501
H(39) C(45) 2.488(6) no 55501
H(40) N(3) 3.216(5) no 55501
H(40) C(29) 3.300(6) no 55501
H(40) C(31) 3.245(6) no 55501
H(40) C(32) 2.042(6) no 55501
H(40) C(34) 2.028(6) no 55501
H(40) C(35) 2.609(6) no 55501
H(40) C(37) 3.343(6) no 55501
H(40) C(44) 2.697(6) no 55501
H(40) C(46) 2.748(6) no 55501
H(40) C(47) 3.064(6) no 55501
H(41) N(3) 2.002(5) no 55501
H(41) C(29) 3.272(5) no 55501
H(41) C(33) 2.588(6) no 55501
H(41) C(34) 2.037(5) no 55501
H(41) C(36) 3.246(6) no 55501
H(41) C(37) 2.607(6) no 55501
H(42) Mg(2) 3.189(4) no 55501
H(42) O(2) 2.459(5) no 55501
H(42) N(3) 1.988(5) no 55501
H(42) C(29) 2.600(6) no 55501
H(42) C(33) 3.230(6) no 55501
H(42) C(34) 2.028(6) no 55501
H(42) C(36) 2.642(6) no 55501
H(42) C(37) 3.213(6) no 55501
H(43) N(3) 2.117(5) no 55501
H(43) N(4) 3.129(6) no 55501
H(43) C(35) 2.825(6) no 55501
H(43) C(36) 3.205(6) no 55501
H(43) C(38) 2.082(6) no 55501
H(44) N(3) 3.124(5) no 55501
H(44) N(4) 2.095(5) no 55501
H(44) C(36) 3.184(6) no 55501
H(44) C(37) 2.074(6) no 55501
H(44) C(39) 2.784(6) no 55501
H(44) C(47) 3.569(7) no 45504
H(45) N(4) 2.010(6) no 55501
H(45) C(36) 3.260(6) no 55501
H(45) C(38) 2.557(6) no 55501
H(45) C(45) 3.456(6) no 45501
H(45) C(46) 3.497(6) no 45501
H(45) C(47) 3.100(7) no 45504
H(46) Mg(2) 3.419(5) no 55501
H(46) N(4) 2.001(6) no 55501
H(46) C(36) 2.739(6) no 55501
H(46) C(38) 3.114(6) no 55501
H(46) C(45) 3.441(6) no 45501
H(46) C(47) 3.441(7) no 45504
H(46) C(48) 2.728(6) no 55501
H(46) C(49) 3.105(6) no 55501
H(46) C(50) 3.556(6) no 55501
H(46) C(52) 3.377(6) no 55501
H(46) C(53) 2.857(6) no 55501
H(46) C(56) 3.446(6) no 55501
H(47) N(4) 2.004(6) no 55501
H(47) C(36) 2.748(6) no 55501
H(47) C(38) 3.092(6) no 55501
H(47) C(45) 3.076(6) no 45501
H(47) C(46) 3.153(6) no 45501
H(48) O(2) 2.681(5) no 55501
H(48) C(29) 2.847(6) no 55501
H(48) C(30) 2.658(6) no 55501
H(48) C(40) 2.068(6) no 55501
H(48) C(42) 2.731(6) no 55501
H(48) C(43) 3.310(7) no 55501
H(49) C(14) 3.333(6) no 55503
H(49) C(30) 3.329(6) no 55501
H(49) C(40) 2.066(6) no 55501
H(49) C(42) 2.684(6) no 55501
H(49) C(43) 2.626(7) no 55501
H(50) C(29) 3.398(6) no 55501
H(50) C(30) 2.655(6) no 55501
H(50) C(31) 3.327(6) no 55501
H(50) C(40) 2.064(6) no 55501
H(50) C(42) 3.357(6) no 55501
H(50) C(43) 2.631(7) no 55501
H(51) O(2) 3.415(5) no 55501
H(51) N(2) 3.530(5) no 55501
H(51) C(9) 2.993(6) no 55501
H(51) C(10) 2.916(6) no 55501
H(51) C(29) 3.393(6) no 55501
H(51) C(30) 2.777(6) no 55501
H(51) C(40) 2.075(6) no 55501
H(51) C(41) 3.354(6) no 55501
H(51) C(43) 2.648(7) no 55501
H(51) C(53) 3.507(6) no 55501
H(51) C(56) 3.266(7) no 55501
H(52) N(1) 3.458(6) no 55501
H(52) C(9) 3.456(6) no 55501
H(52) C(10) 3.548(6) no 55501
H(52) C(15) 3.252(6) no 55503
H(52) C(30) 3.384(6) no 55501
H(52) C(40) 2.074(6) no 55501
H(52) C(41) 2.674(6) no 55501
H(52) C(43) 2.658(7) no 55501
H(53) Mg(2) 2.979(5) no 55501
H(53) O(2) 2.298(5) no 55501
H(53) C(29) 2.818(6) no 55501
H(53) C(30) 2.719(6) no 55501
H(53) C(40) 2.077(6) no 55501
H(53) C(41) 2.744(6) no 55501
H(53) C(43) 3.327(7) no 55501
H(53) C(48) 3.503(6) no 55501
H(54) C(30) 2.718(6) no 55501
H(54) C(31) 2.637(6) no 55501
H(54) C(40) 2.068(7) no 55501
H(54) C(41) 2.629(7) no 55501
H(54) C(42) 3.325(7) no 55501
H(54) C(54) 3.530(7) no 65501
H(55) C(13) 3.354(6) no 55503
H(55) C(18) 3.479(7) no 65501
H(55) C(30) 3.379(6) no 55501
H(55) C(40) 2.070(6) no 55501
H(55) C(41) 2.626(6) no 55501
H(55) C(42) 2.644(7) no 55501
H(56) C(18) 3.517(7) no 65501
H(56) C(30) 2.764(6) no 55501
H(56) C(31) 2.800(6) no 55501
H(56) C(40) 2.077(6) no 55501
H(56) C(41) 3.311(7) no 55501
H(56) C(42) 2.668(7) no 55501
H(56) C(55) 3.567(7) no 55504
H(57) C(31) 2.896(6) no 55501
H(57) C(32) 2.752(6) no 55501
H(57) C(39) 3.139(6) no 65501
H(57) C(44) 2.057(6) no 55501
H(57) C(46) 2.655(7) no 55501
H(57) C(47) 3.324(7) no 55501
H(57) C(54) 3.424(7) no 65501
H(58) C(31) 2.698(6) no 55501
H(58) C(32) 2.716(6) no 55501
H(58) C(44) 2.054(7) no 55501
H(58) C(46) 3.317(7) no 55501
H(58) C(47) 2.655(8) no 55501
H(58) C(52) 3.475(6) no 55504
H(59) C(32) 3.379(6) no 55501
H(59) C(39) 3.014(6) no 65501
H(59) C(44) 2.063(6) no 55501
H(59) C(46) 2.660(7) no 55501
H(59) C(47) 2.658(7) no 55501
H(60) C(32) 2.672(6) no 55501
H(60) C(33) 2.677(6) no 55501
H(60) C(44) 2.065(6) no 55501
H(60) C(45) 3.318(7) no 55501
H(60) C(47) 2.702(7) no 55501
H(61) C(32) 2.713(6) no 55501
H(61) C(33) 3.229(6) no 55501
H(61) C(39) 3.437(6) no 65501
H(61) C(44) 2.055(7) no 55501
H(61) C(45) 2.649(7) no 55501
H(61) C(47) 3.342(7) no 55501
H(62) C(32) 3.361(6) no 55501
H(62) C(39) 3.311(6) no 65501
H(62) C(44) 2.076(6) no 55501
H(62) C(45) 2.664(7) no 55501
H(62) C(47) 2.698(7) no 55501
H(63) N(4) 3.347(6) no 55504
H(63) C(32) 3.321(6) no 55501
H(63) C(38) 3.162(7) no 55504
H(63) C(39) 3.278(7) no 55504
H(63) C(44) 2.072(6) no 55501
H(63) C(45) 2.644(7) no 55501
H(63) C(46) 2.698(7) no 55501
H(64) C(31) 3.297(6) no 55501
H(64) C(32) 2.638(6) no 55501
H(64) C(33) 3.387(6) no 55501
H(64) C(39) 3.402(7) no 55504
H(64) C(44) 2.068(7) no 55501
H(64) C(45) 2.667(7) no 55501
H(64) C(46) 3.343(7) no 55501
H(64) C(52) 3.503(8) no 55504
H(65) C(32) 2.651(6) no 55501
H(65) C(33) 2.829(6) no 55501
H(65) C(44) 2.079(7) no 55501
H(65) C(45) 3.325(7) no 55501
H(65) C(46) 2.698(7) no 55501
H(66) C(18) 3.536(6) no 55501
H(66) C(48) 3.315(6) no 55501
H(66) C(49) 2.066(6) no 55501
H(66) C(51) 2.045(7) no 55501
H(66) C(52) 3.237(7) no 55501
H(66) C(54) 2.610(6) no 55501
H(66) C(55) 2.682(7) no 55501
H(67) C(45) 3.548(6) no 45504
H(67) C(48) 3.326(6) no 55501
H(67) C(50) 3.239(7) no 55501
H(67) C(51) 2.028(7) no 55501
H(67) C(53) 2.051(6) no 55501
H(67) C(55) 2.668(8) no 55501
H(67) C(56) 2.627(7) no 55501
H(68) C(45) 3.418(7) no 45501
H(68) C(48) 3.147(6) no 55501
H(68) C(49) 2.059(6) no 55501
H(68) C(50) 2.716(7) no 55501
H(69) C(48) 3.160(6) no 55501
H(69) C(49) 2.058(6) no 55501
H(69) C(50) 2.718(6) no 55501
H(70) Mg(2) 2.893(5) no 55501
H(70) C(48) 2.575(6) no 55501
H(70) C(49) 2.049(6) no 55501
H(70) C(50) 3.285(6) no 55501
H(71) C(50) 3.142(7) no 55501
H(71) C(51) 2.060(7) no 55501
H(71) C(52) 2.767(7) no 55501
H(71) C(56) 3.410(7) no 45504
H(72) C(50) 3.140(7) no 55501
H(72) C(51) 2.054(7) no 55501
H(72) C(52) 2.765(7) no 55501
H(73) C(10) 3.229(7) no 45504
H(73) C(19) 3.492(9) no 55501
H(73) C(50) 2.564(7) no 55501
H(73) C(51) 2.052(7) no 55501
H(73) C(52) 3.291(7) no 55501
H(74) Mg(2) 2.601(5) no 55501
H(74) O(2) 2.953(5) no 55501
H(74) N(3) 3.381(6) no 55501
H(74) N(4) 3.487(6) no 55501
H(74) C(29) 2.655(6) no 55501
H(74) C(30) 3.009(6) no 55501
H(74) C(31) 3.508(6) no 55501
H(74) C(33) 3.519(6) no 55501
H(74) C(34) 3.016(6) no 55501
H(74) C(36) 2.919(6) no 55501
H(74) C(42) 3.518(7) no 55501
H(74) C(48) 2.601(6) no 55501
H(74) C(52) 3.303(7) no 55501
H(74) C(53) 2.070(6) no 55501
H(75) C(30) 3.553(6) no 55501
H(75) C(48) 3.178(6) no 55501
H(75) C(52) 2.726(7) no 55501
H(75) C(53) 2.055(6) no 55501
H(75) C(55) 3.188(7) no 55504
H(76) N(4) 3.467(6) no 55501
H(76) C(36) 3.507(6) no 55501
H(76) C(45) 3.515(6) no 45504
H(76) C(47) 3.584(7) no 45504
H(76) C(48) 3.165(6) no 55501
H(76) C(52) 2.735(7) no 55501
H(76) C(53) 2.064(6) no 55501

loop_
_geom_torsion_atom_site_label_1
_geom_torsion_atom_site_label_2
_geom_torsion_atom_site_label_3
_geom_torsion_atom_site_label_4
_geom_torsion
_geom_torsion_publ_flag
C(8) Mg(1) O(1) C(1) 51.4(3) yes
C(20) Mg(1) O(1) C(1) -63.6(3) yes
O(1) Mg(1) C(8) N(1) 2.9(3) yes
O(1) Mg(1) C(8) N(2) -155.3(3) yes
C(20) Mg(1) C(8) N(1) 136.5(3) yes
C(20) Mg(1) C(8) N(2) -21.8(4) yes
O(1) Mg(1) C(20) C(21) -136.6(3) yes
O(1) Mg(1) C(20) C(25) 55.2(4) yes
C(8) Mg(1) C(20) C(21) 109.7(3) yes
C(8) Mg(1) C(20) C(25) -58.4(3) yes
C(36) Mg(2) O(2) C(29) -51.5(3) yes
C(48) Mg(2) O(2) C(29) 63.6(3) yes
O(2) Mg(2) C(36) N(3) -3.1(3) yes
O(2) Mg(2) C(36) N(4) 155.3(4) yes
C(48) Mg(2) C(36) N(3) -136.9(3) yes
C(48) Mg(2) C(36) N(4) 21.6(4) yes
O(2) Mg(2) C(48) C(49) 136.5(3) yes
O(2) Mg(2) C(48) C(53) -54.9(4) yes
C(36) Mg(2) C(48) C(49) -109.9(4) yes
C(36) Mg(2) C(48) C(53) 58.7(3) yes
Mg(1) O(1) C(1) C(2) 109.0(4) yes
Mg(1) O(1) C(1) C(6) -70.5(4) yes
Mg(2) O(2) C(29) C(30) -108.4(4) yes
Mg(2) O(2) C(29) C(34) 70.4(4) yes
C(8) N(1) C(7) C(6) -74.8(4) yes
C(8) N(1) C(7) H(3) 45.3(6) no
C(8) N(1) C(7) H(4) 164.5(4) no
C(9) N(1) C(7) C(6) 97.5(4) yes
C(9) N(1) C(7) H(3) -142.4(4) no
C(9) N(1) C(7) H(4) -23.2(6) no
C(7) N(1) C(8) Mg(1) 11.0(5) yes
C(7) N(1) C(8) N(2) 174.1(3) yes
C(9) N(1) C(8) Mg(1) -162.1(3) yes
C(9) N(1) C(8) N(2) 0.9(4) yes
C(7) N(1) C(9) C(10) -173.9(3) yes
C(7) N(1) C(9) H(5) 5.4(8) no
C(8) N(1) C(9) C(10) -0.9(5) yes
C(8) N(1) C(9) H(5) 178.5(5) no
C(10) N(2) C(8) Mg(1) 160.9(3) yes
C(10) N(2) C(8) N(1) -0.7(4) yes
C(11) N(2) C(8) Mg(1) -21.3(6) yes
C(11) N(2) C(8) N(1) 177.2(3) yes
C(8) N(2) C(10) C(9) 0.2(5) yes
C(8) N(2) C(10) H(6) -179(359) no
C(11) N(2) C(10) C(9) -177.7(3) yes
C(11) N(2) C(10) H(6) 2.3(8) no
C(8) N(2) C(11) H(7) -59.1(6) no
C(8) N(2) C(11) H(8) 60.6(6) no
C(8) N(2) C(11) H(9) -179.6(4) no
C(10) N(2) C(11) H(7) 118.6(5) no
C(10) N(2) C(11) H(8) -121.8(5) no
C(10) N(2) C(11) H(9) -2.0(6) no
C(36) N(3) C(35) C(34) 74.5(4) yes
C(36) N(3) C(35) H(41) -164.1(4) no
C(36) N(3) C(35) H(42) -45.0(5) no
C(37) N(3) C(35) C(34) -97.3(4) yes
C(37) N(3) C(35) H(41) 24.0(6) no
C(37) N(3) C(35) H(42) 143.1(4) no
C(35) N(3) C(36) Mg(2) -10.8(5) yes
C(35) N(3) C(36) N(4) -174.0(3) yes
C(37) N(3) C(36) Mg(2) 162.0(3) yes
C(37) N(3) C(36) N(4) -1.3(4) yes
C(35) N(3) C(37) C(38) 174.0(3) yes
C(35) N(3) C(37) H(43) -5.2(8) no
C(36) N(3) C(37) C(38) 1.3(5) yes
C(36) N(3) C(37) H(43) -177.9(5) no
C(38) N(4) C(36) Mg(2) -160.9(3) yes
C(38) N(4) C(36) N(3) 0.8(4) yes
C(39) N(4) C(36) Mg(2) 20.9(6) yes
C(39) N(4) C(36) N(3) -177.3(3) yes
C(36) N(4) C(38) C(37) -0.1(5) yes
C(36) N(4) C(38) H(44) -179.2(5) no
C(39) N(4) C(38) C(37) 178.1(3) yes
C(39) N(4) C(38) H(44) -1.0(8) no
C(36) N(4) C(39) H(45) -179.5(5) no
C(36) N(4) C(39) H(46) -59.5(6) no
C(36) N(4) C(39) H(47) 60.3(6) no
C(38) N(4) C(39) H(45) 2.5(6) no
C(38) N(4) C(39) H(46) 122.6(5) no
C(38) N(4) C(39) H(47) -117.7(5) no
O(1) C(1) C(2) C(3) -173.3(4) yes
O(1) C(1) C(2) C(12) 8.9(6) yes
C(6) C(1) C(2) C(3) 6.2(6) yes
C(6) C(1) C(2) C(12) -171.5(4) yes
O(1) C(1) C(6) C(5) 173.5(4) yes
O(1) C(1) C(6) C(7) -3.7(5) yes
C(2) C(1) C(6) C(5) -6.1(6) yes
C(2) C(1) C(6) C(7) 176.8(4) yes
C(1) C(2) C(3) C(4) -2.3(6) yes
C(1) C(2) C(3) H(1) 177.9(5) no
C(12) C(2) C(3) C(4) 175.6(4) yes
C(12) C(2) C(3) H(1) -4.3(6) no
C(1) C(2) C(12) C(13) 67.4(5) yes
C(1) C(2) C(12) C(14) -174.9(4) yes
C(1) C(2) C(12) C(15) -54.3(5) yes
C(3) C(2) C(12) C(13) -110.3(4) yes
C(3) C(2) C(12) C(14) 7.3(5) yes
C(3) C(2) C(12) C(15) 127.9(4) yes
C(2) C(3) C(4) C(5) -2.1(6) yes
C(2) C(3) C(4) C(16) 175.0(4) yes
H(1) C(3) C(4) C(5) 177.8(5) no
H(1) C(3) C(4) C(16) -5.1(7) no
C(3) C(4) C(5) C(6) 2.4(6) yes
C(3) C(4) C(5) H(2) -178.0(5) no
C(16) C(4) C(5) C(6) -174.7(4) yes
C(16) C(4) C(5) H(2) 4.9(7) no
C(3) C(4) C(16) C(17) 12.4(6) yes
C(3) C(4) C(16) C(18) 134.2(4) yes
C(3) C(4) C(16) C(19) -107.2(5) yes
C(5) C(4) C(16) C(17) -170.7(4) yes
C(5) C(4) C(16) C(18) -48.9(5) yes
C(5) C(4) C(16) C(19) 69.7(5) yes
C(4) C(5) C(6) C(1) 1.7(6) yes
C(4) C(5) C(6) C(7) 178.9(4) yes
H(2) C(5) C(6) C(1) -178.0(4) no
H(2) C(5) C(6) C(7) -0.8(6) no
C(1) C(6) C(7) N(1) 91.9(4) yes
C(1) C(6) C(7) H(3) -28.0(6) no
C(1) C(6) C(7) H(4) -147.2(4) no
C(5) C(6) C(7) N(1) -85.3(4) yes
C(5) C(6) C(7) H(3) 154.8(4) no
C(5) C(6) C(7) H(4) 35.6(6) no
N(1) C(9) C(10) N(2) 0.4(5) yes
N(1) C(9) C(10) H(6) -179.7(6) no
H(5) C(9) C(10) N(2) -178.9(6) no
H(5) C(9) C(10) H(6) 1(1) no
C(2) C(12) C(13) H(10) 61.3(5) no
C(2) C(12) C(13) H(11) -178.7(5) no
C(2) C(12) C(13) H(12) -58.9(5) no
C(14) C(12) C(13) H(10) -59.4(5) no
C(14) C(12) C(13) H(11) 60.5(6) no
C(14) C(12) C(13) H(12) -179.6(5) no
C(15) C(12) C(13) H(10) -176.4(5) no
C(15) C(12) C(13) H(11) -56.4(6) no
C(15) C(12) C(13) H(12) 63.5(5) no
C(2) C(12) C(14) H(13) 61.5(6) no
C(2) C(12) C(14) H(14) -178.3(5) no
C(2) C(12) C(14) H(15) -58.5(6) no
C(13) C(12) C(14) H(13) 179.5(5) no
C(13) C(12) C(14) H(14) -60.3(6) no
C(13) C(12) C(14) H(15) 59.5(6) no
C(15) C(12) C(14) H(13) -61.4(6) no
C(15) C(12) C(14) H(14) 58.7(6) no
C(15) C(12) C(14) H(15) 178.5(5) no
C(2) C(12) C(15) H(16) 56.2(6) no
C(2) C(12) C(15) H(17) 175.9(5) no
C(2) C(12) C(15) H(18) -64.0(6) no
C(13) C(12) C(15) H(16) -63.9(6) no
C(13) C(12) C(15) H(17) 55.9(6) no
C(13) C(12) C(15) H(18) 175.9(5) no
C(14) C(12) C(15) H(16) 179.4(5) no
C(14) C(12) C(15) H(17) -60.9(6) no
C(14) C(12) C(15) H(18) 59.2(5) no
C(4) C(16) C(17) H(19) -178.9(5) no
C(4) C(16) C(17) H(20) -58.7(6) no
C(4) C(16) C(17) H(21) 61.1(6) no
C(18) C(16) C(17) H(19) 58.4(6) no
C(18) C(16) C(17) H(20) 178.6(5) no
C(18) C(16) C(17) H(21) -61.6(6) no
C(19) C(16) C(17) H(19) -59.6(6) no
C(19) C(16) C(17) H(20) 60.6(6) no
C(19) C(16) C(17) H(21) -179.7(5) no
C(4) C(16) C(18) H(22) 176.7(5) no
C(4) C(16) C(18) H(23) -63.4(6) no
C(4) C(16) C(18) H(24) 56.2(6) no
C(17) C(16) C(18) H(22) -58.6(6) no
C(17) C(16) C(18) H(23) 61.4(6) no
C(17) C(16) C(18) H(24) -179.1(5) no
C(19) C(16) C(18) H(22) 59.0(6) no
C(19) C(16) C(18) H(23) 178.9(5) no
C(19) C(16) C(18) H(24) -61.5(6) no
C(4) C(16) C(19) H(25) -57.4(7) no
C(4) C(16) C(19) H(26) 62.8(6) no
C(4) C(16) C(19) H(27) -177.5(6) no
C(17) C(16) C(19) H(25) 179.7(6) no
C(17) C(16) C(19) H(26) -60.2(6) no
C(17) C(16) C(19) H(27) 59.6(7) no
C(18) C(16) C(19) H(25) 61.9(7) no
C(18) C(16) C(19) H(26) -177.9(5) no
C(18) C(16) C(19) H(27) -58.2(7) no
Mg(1) C(20) C(21) C(22) -168.1(3) yes
Mg(1) C(20) C(21) C(26) 10.8(6) yes
C(25) C(20) C(21) C(22) 0.2(6) yes
C(25) C(20) C(21) C(26) 179.1(4) yes
Mg(1) C(20) C(25) C(24) 171.1(3) yes
Mg(1) C(20) C(25) C(28) -7.1(5) yes
C(21) C(20) C(25) C(24) 1.8(6) yes
C(21) C(20) C(25) C(28) -176.4(4) yes
C(20) C(21) C(22) C(23) -1.9(7) yes
C(20) C(21) C(22) H(28) 179.1(5) no
C(26) C(21) C(22) C(23) 179.1(4) yes
C(26) C(21) C(22) H(28) 0.2(7) no
C(20) C(21) C(26) H(30) 0.0(7) no
C(20) C(21) C(26) H(31) 119.7(5) no
C(20) C(21) C(26) H(32) -119.9(5) no
C(22) C(21) C(26) H(30) 179.0(5) no
C(22) C(21) C(26) H(31) -61.3(6) no
C(22) C(21) C(26) H(32) 59.0(6) no
C(21) C(22) C(23) C(24) 1.5(7) yes
C(21) C(22) C(23) C(27) -179.3(4) yes
H(28) C(22) C(23) C(24) -179.5(5) no
H(28) C(22) C(23) C(27) -0.3(8) no
C(22) C(23) C(24) C(25) 0.6(7) yes
C(22) C(23) C(24) H(29) -179.0(5) no
C(27) C(23) C(24) C(25) -178.7(4) yes
C(27) C(23) C(24) H(29) 1.8(8) no
C(22) C(23) C(27) H(33) 0.4(8) no
C(22) C(23) C(27) H(34) 120.3(6) no
C(22) C(23) C(27) H(35) -119.6(7) no
C(24) C(23) C(27) H(33) 179.6(6) no
C(24) C(23) C(27) H(34) -60.5(8) no
C(24) C(23) C(27) H(35) 59.6(8) no
C(23) C(24) C(25) C(20) -2.3(7) yes
C(23) C(24) C(25) C(28) 175.9(4) yes
H(29) C(24) C(25) C(20) 177.3(5) no
H(29) C(24) C(25) C(28) -4.5(7) no
C(20) C(25) C(28) H(36) 118.8(5) no
C(20) C(25) C(28) H(37) -121.3(5) no
C(20) C(25) C(28) H(38) -1.6(7) no
C(24) C(25) C(28) H(36) -59.5(6) no
C(24) C(25) C(28) H(37) 60.5(6) no
C(24) C(25) C(28) H(38) -179(359) no
O(2) C(29) C(30) C(31) 173.3(4) yes
O(2) C(29) C(30) C(40) -9.4(6) yes
C(34) C(29) C(30) C(31) -5.4(6) yes
C(34) C(29) C(30) C(40) 171.8(4) yes
O(2) C(29) C(34) C(33) -172.9(4) yes
O(2) C(29) C(34) C(35) 3.9(6) yes
C(30) C(29) C(34) C(33) 5.9(6) yes
C(30) C(29) C(34) C(35) -177.3(4) yes
C(29) C(30) C(31) C(32) 1.2(6) yes
C(29) C(30) C(31) H(39) -178.4(5) no
C(40) C(30) C(31) C(32) -176.1(4) yes
C(40) C(30) C(31) H(39) 4.3(6) no
C(29) C(30) C(40) C(41) -67.5(5) yes
C(29) C(30) C(40) C(42) 54.5(5) yes
C(29) C(30) C(40) C(43) 175.4(4) yes
C(31) C(30) C(40) C(41) 109.7(4) yes
C(31) C(30) C(40) C(42) -128.3(4) yes
C(31) C(30) C(40) C(43) -7.4(5) yes
C(30) C(31) C(32) C(33) 2.6(6) yes
C(30) C(31) C(32) C(44) -174.7(4) yes
H(39) C(31) C(32) C(33) -177.7(5) no
H(39) C(31) C(32) C(44) 4.9(7) no
C(31) C(32) C(33) C(34) -2.2(6) yes
C(31) C(32) C(33) H(40) 178.1(5) no
C(44) C(32) C(33) C(34) 175.2(4) yes
C(44) C(32) C(33) H(40) -4.5(7) no
C(31) C(32) C(44) C(45) -12.0(6) yes
C(31) C(32) C(44) C(46) -133.5(4) yes
C(31) C(32) C(44) C(47) 107.0(5) yes
C(33) C(32) C(44) C(45) 170.8(4) yes
C(33) C(32) C(44) C(46) 49.3(5) yes
C(33) C(32) C(44) C(47) -70.2(5) yes
C(32) C(33) C(34) C(29) -2.0(6) yes
C(32) C(33) C(34) C(35) -178.9(4) yes
H(40) C(33) C(34) C(29) 177.6(5) no
H(40) C(33) C(34) C(35) 0.8(6) no
C(29) C(34) C(35) N(3) -91.7(4) yes
C(29) C(34) C(35) H(41) 146.9(5) no
C(29) C(34) C(35) H(42) 27.7(6) no
C(33) C(34) C(35) N(3) 85.2(4) yes
C(33) C(34) C(35) H(41) -36.3(6) no
C(33) C(34) C(35) H(42) -155.4(4) no
N(3) C(37) C(38) N(4) -0.7(5) yes
N(3) C(37) C(38) H(44) 178.4(6) no
H(43) C(37) C(38) N(4) 178.4(6) no
H(43) C(37) C(38) H(44) -2(1) no
C(30) C(40) C(41) H(48) 59.9(5) no
C(30) C(40) C(41) H(49) -179(881) no
C(30) C(40) C(41) H(50) -60.1(5) no
C(42) C(40) C(41) H(48) -63.1(5) no
C(42) C(40) C(41) H(49) 57.0(6) no
C(42) C(40) C(41) H(50) 176.9(4) no
C(43) C(40) C(41) H(48) -179.6(5) no
C(43) C(40) C(41) H(49) -59.5(6) no
C(43) C(40) C(41) H(50) 60.4(5) no
C(30) C(40) C(42) H(51) 64.2(6) no
C(30) C(40) C(42) H(52) -175.9(5) no
C(30) C(40) C(42) H(53) -55.8(6) no
C(41) C(40) C(42) H(51) -175.3(5) no
C(41) C(40) C(42) H(52) -55.4(6) no
C(41) C(40) C(42) H(53) 64.6(6) no
C(43) C(40) C(42) H(51) -59.3(5) no
C(43) C(40) C(42) H(52) 60.7(6) no
C(43) C(40) C(42) H(53) -179.3(5) no
C(30) C(40) C(43) H(54) 57.6(6) no
C(30) C(40) C(43) H(55) 177.3(5) no
C(30) C(40) C(43) H(56) -62.5(6) no
C(41) C(40) C(43) H(54) -60.2(6) no
C(41) C(40) C(43) H(55) 59.5(6) no
C(41) C(40) C(43) H(56) 179.7(5) no
C(42) C(40) C(43) H(54) -178.8(5) no
C(42) C(40) C(43) H(55) -59.1(6) no
C(42) C(40) C(43) H(56) 61.1(6) no
C(32) C(44) C(45) H(57) -62.1(6) no
C(32) C(44) C(45) H(58) 57.6(6) no
C(32) C(44) C(45) H(59) 177.6(5) no
C(46) C(44) C(45) H(57) 60.3(6) no
C(46) C(44) C(45) H(58) -179(719) no
C(46) C(44) C(45) H(59) -59.9(6) no
C(47) C(44) C(45) H(57) 179.7(5) no
C(47) C(44) C(45) H(58) -60.6(6) no
C(47) C(44) C(45) H(59) 59.5(6) no
C(32) C(44) C(46) H(60) -56.2(6) no
C(32) C(44) C(46) H(61) 63.3(6) no
C(32) C(44) C(46) H(62) -176.7(5) no
C(45) C(44) C(46) H(60) 179(508) no
C(45) C(44) C(46) H(61) -60.7(6) no
C(45) C(44) C(46) H(62) 59.4(6) no
C(47) C(44) C(46) H(60) 61.5(6) no
C(47) C(44) C(46) H(61) -179.1(5) no
C(47) C(44) C(46) H(62) -59.1(6) no
C(32) C(44) C(47) H(63) -179(359) no
C(32) C(44) C(47) H(64) -60.0(6) no
C(32) C(44) C(47) H(65) 60.0(7) no
C(45) C(44) C(47) H(63) -57.9(7) no
C(45) C(44) C(47) H(64) 61.8(6) no
C(45) C(44) C(47) H(65) -178.2(6) no
C(46) C(44) C(47) H(63) 60.6(7) no
C(46) C(44) C(47) H(64) -179.7(5) no
C(46) C(44) C(47) H(65) -59.7(7) no
Mg(2) C(48) C(49) C(50) 168.0(3) yes
Mg(2) C(48) C(49) C(54) -10.4(6) yes
C(53) C(48) C(49) C(50) -0.9(6) yes
C(53) C(48) C(49) C(54) -179.2(4) yes
Mg(2) C(48) C(53) C(52) -171.2(4) yes
Mg(2) C(48) C(53) C(56) 6.7(5) yes
C(49) C(48) C(53) C(52) -1.3(6) yes
C(49) C(48) C(53) C(56) 176.6(4) yes
C(48) C(49) C(50) C(51) 2.5(7) yes
C(48) C(49) C(50) H(66) -178.3(5) no
C(54) C(49) C(50) C(51) -179.1(4) yes
C(54) C(49) C(50) H(66) 0.1(7) no
C(48) C(49) C(54) H(68) 118.5(6) no
C(48) C(49) C(54) H(69) -121.1(5) no
C(48) C(49) C(54) H(70) -1.3(7) no
C(50) C(49) C(54) H(68) -59.9(6) no
C(50) C(49) C(54) H(69) 60.4(6) no
C(50) C(49) C(54) H(70) -179.8(5) no
C(49) C(50) C(51) C(52) -1.7(7) yes
C(49) C(50) C(51) C(55) 179.0(4) yes
H(66) C(50) C(51) C(52) 179.1(5) no
H(66) C(50) C(51) C(55) -0.2(8) no
C(50) C(51) C(52) C(53) -0.5(7) yes
C(50) C(51) C(52) H(67) 179.2(5) no
C(55) C(51) C(52) C(53) 178.8(4) yes
C(55) C(51) C(52) H(67) -1.5(8) no
C(50) C(51) C(55) H(71) 119.7(6) no
C(50) C(51) C(55) H(72) -120.2(6) no
C(50) C(51) C(55) H(73) -0.4(8) no
C(52) C(51) C(55) H(71) -59.6(8) no
C(52) C(51) C(55) H(72) 60.6(8) no
C(52) C(51) C(55) H(73) -179.7(6) no
C(51) C(52) C(53) C(48) 2.0(7) yes
C(51) C(52) C(53) C(56) -175.9(4) yes
H(67) C(52) C(53) C(48) -177.7(5) no
H(67) C(52) C(53) C(56) 4.3(7) no
C(48) C(53) C(56) H(74) 2.1(7) no
C(48) C(53) C(56) H(75) 122.1(5) no
C(48) C(53) C(56) H(76) -118.3(6) no
C(52) C(53) C(56) H(74) -179(623) no
C(52) C(53) C(56) H(75) -59.9(6) no
C(52) C(53) C(56) H(76) 59.7(6) no
